data_4315583
loop_
_publ_author_name
'Bassem S. Bassil'
'Masooma Ibrahim'
'Sib Sankar Mal'
'Andreas Suchopar'
'Rosa Ngo Biboum'
'Bineta Keita'
'Louis Nadjo'
'Saritha Nellutla'
'Johan van Tol'
'Naresh S. Dalal'
'Ulrich Kortz'

_publ_contact_author_address
;
Jacobs University, School of Engineering and Science, P.O. Box 750 561, 
28725 Bremen, Germany
;
_publ_contact_author_email u.kortz@jacobs-university.de
_publ_contact_author_fax '+49-421-200 3229'
_publ_contact_author_name 'Ulrich Kortz'
_publ_section_title
;
 Cobalt, Manganese, Nickel, and Vanadium Derivatives of the Cyclic
 48-Tungsto-8-Phosphate [H7P8W48O184]33-
;
_journal_name_full 'Inorganic Chemistry'
_journal_page_first 4949
_journal_page_last 4959
_journal_paper_doi 10.1021/ic100050r
_journal_volume 49
_journal_year 2010
_chemical_formula_sum 'H96 K20 Li16 O240 P8 V4 W48'
_chemical_formula_weight 14106.0
_chemical_name_systematic
; 
 ? 
;
_space_group_IT_number 83
_symmetry_cell_setting tetragonal
_symmetry_space_group_name_Hall '-P 4'
_symmetry_space_group_name_H-M 'P 4/m'
_atom_sites_solution_primary direct
_atom_sites_solution_secondary difmap
_audit_creation_method SHELXL-97
_cell_angle_alpha 90.00
_cell_angle_beta 90.00
_cell_angle_gamma 90.00
_cell_formula_units_Z 2
_cell_length_a 24.0881(3)
_cell_length_b 24.0881(3)
_cell_length_c 21.7879(7)
_cell_measurement_reflns_used 8058
_cell_measurement_temperature 173(2)
_cell_measurement_theta_max 28.11
_cell_measurement_theta_min 2.67
_cell_volume 12642.1(5)
_computing_cell_refinement 'Bruker SMART'
_computing_data_collection 'Bruker SMART'
_computing_data_reduction 'Bruker SAINT'
_computing_molecular_graphics 'Bruker SHELXTL'
_computing_publication_material 'Bruker SHELXTL'
_computing_structure_refinement 'SHELXL-97 (Sheldrick, 2008)'
_computing_structure_solution 'SHELXS-97 (Sheldrick, 2008)'
_diffrn_ambient_temperature 173(2)
_diffrn_measured_fraction_theta_full 0.998
_diffrn_measured_fraction_theta_max 0.998
_diffrn_measurement_device_type 'CCD area detector'
_diffrn_measurement_method 'phi and omega scans'
_diffrn_radiation_monochromator graphite
_diffrn_radiation_source 'sealed tube'
_diffrn_radiation_type MoK\a
_diffrn_radiation_wavelength 0.71073
_diffrn_reflns_av_R_equivalents 0.1239
_diffrn_reflns_av_sigmaI/netI 0.0491
_diffrn_reflns_limit_h_max 33
_diffrn_reflns_limit_h_min -33
_diffrn_reflns_limit_k_max 20
_diffrn_reflns_limit_k_min -29
_diffrn_reflns_limit_l_max 30
_diffrn_reflns_limit_l_min -30
_diffrn_reflns_number 297704
_diffrn_reflns_theta_full 29.46
_diffrn_reflns_theta_max 29.46
_diffrn_reflns_theta_min 2.57
_exptl_absorpt_coefficient_mu 22.395
_exptl_absorpt_correction_T_max 0.4132
_exptl_absorpt_correction_T_min 0.1034
_exptl_absorpt_correction_type multi-scan
_exptl_absorpt_process_details SADABS
_exptl_crystal_colour brown
_exptl_crystal_density_diffrn 3.689
_exptl_crystal_density_meas 0
_exptl_crystal_density_method 'not measured'
_exptl_crystal_description block
_exptl_crystal_F_000 12352
_exptl_crystal_size_max 0.223
_exptl_crystal_size_mid 0.165
_exptl_crystal_size_min 0.07
_refine_diff_density_max 4.224
_refine_diff_density_min -2.719
_refine_diff_density_rms 0.431
_refine_ls_extinction_method none
_refine_ls_goodness_of_fit_ref 1.042
_refine_ls_matrix_type full
_refine_ls_number_parameters 454
_refine_ls_number_reflns 17957
_refine_ls_number_restraints 0
_refine_ls_restrained_S_all 1.042
_refine_ls_R_factor_all 0.0600
_refine_ls_R_factor_gt 0.0413
_refine_ls_shift/su_max 0.002
_refine_ls_shift/su_mean 0.000
_refine_ls_structure_factor_coef Fsqd
_refine_ls_weighting_details 'calc w=1/[\s^2^(Fo^2^)+(0.0600P)^2^+200.0000P] where P=(Fo^2^+2Fc^2^)/3'
_refine_ls_weighting_scheme calc
_refine_ls_wR_factor_gt 0.1118
_refine_ls_wR_factor_ref 0.1232
_reflns_number_gt 13772
_reflns_number_total 17957
_reflns_threshold_expression >2sigma(I)
_cod_data_source_file ic100050r_si_002_4.cif
_cod_data_source_block p4m
_cod_depositor_comments
;
The following automatic conversions were performed:

'_symmetry_cell_setting' value 'Tetragonal' changed to 'tetragonal'
according to the built-in table from CIF Core dictionary named
'cif_core.dic' version 2.4.1 from 2010-06-29.

Automatic conversion script
Id: cif_fix_values 1646 2011-03-28 12:23:43Z adriana 
;
_cod_database_code 4315583

loop_
_symmetry_equiv_pos_as_xyz
'x, y, z'
'-x, -y, z'
'-y, x, z'
'y, -x, z'
'-x, -y, -z'
'x, y, -z'
'y, -x, -z'
'-y, x, -z'

loop_
_atom_site_label
_atom_site_type_symbol
_atom_site_fract_x
_atom_site_fract_y
_atom_site_fract_z
_atom_site_U_iso_or_equiv
_atom_site_adp_type
_atom_site_occupancy
_atom_site_symmetry_multiplicity
_atom_site_calc_flag
_atom_site_refinement_flags
_atom_site_disorder_assembly
_atom_site_disorder_group
W1 W 0.443063(17) 0.128203(17) 0.423148(18) 0.01534(9) Uani 1 1 d . . .
W2 W 0.534495(17) 0.230743(17) 0.345947(18) 0.01729(9) Uani 1 1 d . . .
W3 W 0.676792(17) 0.296241(18) 0.346326(18) 0.01780(9) Uani 1 1 d . . .
W4 W 0.815808(17) 0.301603(18) 0.423084(18) 0.01661(9) Uani 1 1 d . . .
W5 W 0.595802(17) 0.104918(17) 0.422849(19) 0.01694(9) Uani 1 1 d . . .
W6 W 0.736722(18) 0.170537(17) 0.422901(19) 0.01836(9) Uani 1 1 d . . .
W7 W 0.654052(16) 0.142836(18) 0.076931(18) 0.01609(9) Uani 1 1 d . . .
W8 W 0.789214(17) 0.169060(17) 0.154090(18) 0.01612(9) Uani 1 1 d . . .
W9 W 0.919252(16) 0.256682(17) 0.154458(18) 0.01544(8) Uani 1 1 d . . .
W10 W 0.992872(17) 0.373459(17) 0.076744(18) 0.01561(9) Uani 1 1 d . . .
W11 W 0.711226(18) 0.285428(17) 0.077372(18) 0.01697(9) Uani 1 1 d . . .
W12 W 0.839109(18) 0.372175(17) 0.077282(19) 0.01706(9) Uani 1 1 d . . .
P1 P 0.53370(14) 0.21262(14) 0.5000 0.0121(6) Uiso 1 2 d S . .
P2 P 0.69196(15) 0.28525(15) 0.5000 0.0136(6) Uiso 1 2 d S . .
P3 P 0.77316(14) 0.17833(14) 0.0000 0.0115(6) Uiso 1 2 d S . .
P4 P 0.91678(14) 0.27574(14) 0.0000 0.0112(6) Uiso 1 2 d S . .
V1 V 0.65856(16) 0.43956(16) 0.37599(18) 0.0230(8) Uiso 0.50 1 d P . .
O1V1 O 0.6612(7) 0.4403(7) 0.4516(8) 0.034(4) Uiso 0.50 1 d P . .
O2V1 O 0.7080(3) 0.4903(3) 0.3426(4) 0.0253(17) Uiso 1 1 d . . .
O3V1 O 0.6609(3) 0.3699(3) 0.3438(3) 0.0207(15) Uiso 1 1 d . . .
O4V1 O 0.5960(8) 0.4620(8) 0.3566(9) 0.039(4) Uiso 0.50 1 d P . .
V2 V 0.8345(2) 0.0319(2) 0.1245(3) 0.0471(12) Uiso 0.50 1 d P . .
O1V2 O 0.8321(9) 0.0325(9) 0.0487(10) 0.051(5) Uiso 0.50 1 d P . .
O8V2 O 0.8179(3) 0.0998(3) 0.1582(3) 0.0213(15) Uiso 1 1 d . . .
O9V2 O 0.9740(3) 0.2058(3) 0.1588(3) 0.0208(15) Uiso 1 1 d . . .
O3V2 O 0.9010(11) 0.0200(12) 0.1411(13) 0.073(8) Uiso 0.50 1 d P . .
O1P1 O 0.4761(4) 0.1840(4) 0.5000 0.0160(19) Uiso 1 2 d S . .
O1P2 O 0.6986(4) 0.2206(4) 0.5000 0.0110(17) Uiso 1 2 d S . .
O1P3 O 0.7555(4) 0.2406(4) 0.0000 0.0131(18) Uiso 1 2 d S . .
O1P4 O 0.9181(3) 0.2397(3) 0.0564(3) 0.0161(14) Uiso 1 1 d . . .
O2P1 O 0.5387(3) 0.2482(3) 0.4432(3) 0.0138(13) Uiso 1 1 d . . .
O2P2 O 0.6611(3) 0.3046(3) 0.4434(3) 0.0137(13) Uiso 1 1 d . . .
O2P3 O 0.7183(4) 0.1434(4) 0.0000 0.0154(19) Uiso 1 2 d S . .
O2P4 O 0.9694(4) 0.3132(4) 0.0000 0.0138(19) Uiso 1 2 d S . .
O3P1 O 0.5787(4) 0.1664(4) 0.5000 0.0133(18) Uiso 1 2 d S . .
O3P2 O 0.7513(4) 0.3112(4) 0.5000 0.0154(19) Uiso 1 2 d S . .
O3P3 O 0.8064(3) 0.1647(3) 0.0566(3) 0.0149(13) Uiso 1 1 d . . .
O3P4 O 0.8646(4) 0.3137(4) 0.0000 0.0142(19) Uiso 1 2 d S . .
O1A O 0.4131(3) 0.0823(3) 0.3731(3) 0.0210(15) Uiso 1 1 d . . .
O1 O 0.4217(4) 0.0930(4) 0.5000 0.0145(19) Uiso 1 2 d S . .
O2 O 0.5310(3) 0.2098(3) 0.2698(3) 0.0222(16) Uiso 1 1 d . . .
O3 O 0.6929(3) 0.2865(3) 0.2701(3) 0.0214(15) Uiso 1 1 d . . .
O4 O 0.8688(3) 0.2905(3) 0.3712(3) 0.0207(15) Uiso 1 1 d . . .
O4B O 0.8546(4) 0.2909(4) 0.5000 0.016(2) Uiso 1 2 d S . .
O4A O 0.8234(3) 0.3786(3) 0.4318(3) 0.0171(14) Uiso 1 1 d . . .
O5 O 0.5982(4) 0.0641(4) 0.5000 0.016(2) Uiso 1 2 d S . .
O5A O 0.6047(3) 0.0498(3) 0.3731(4) 0.0233(16) Uiso 1 1 d . . .
O6A O 0.7687(3) 0.1252(3) 0.3725(3) 0.0214(15) Uiso 1 1 d . . .
O6 O 0.7598(4) 0.1369(4) 0.5000 0.0160(19) Uiso 1 2 d S . .
O7A O 0.5987(3) 0.1424(3) 0.1270(3) 0.0202(15) Uiso 1 1 d . . .
O7 O 0.6143(4) 0.1444(4) 0.0000 0.0152(19) Uiso 1 2 d S . .
O8A O 0.7719(3) 0.1795(3) 0.2308(3) 0.0217(15) Uiso 1 1 d . . .
O9 O 0.9163(3) 0.2780(3) 0.2311(4) 0.0231(16) Uiso 1 1 d . . .
O10 O 1.0069(4) 0.4123(4) 0.0000 0.0144(19) Uiso 1 2 d S . .
O10B O 1.0121(3) 0.4260(3) 0.1257(3) 0.0195(15) Uiso 1 1 d . . .
O10A O 1.0640(3) 0.3380(3) 0.0689(3) 0.0162(14) Uiso 1 1 d . . .
O11A O 0.6799(4) 0.3113(4) 0.0000 0.0118(18) Uiso 1 2 d S . .
O11 O 0.6705(3) 0.3239(3) 0.1276(3) 0.0163(14) Uiso 1 1 d . . .
O12 O 0.8273(4) 0.4106(4) 0.0000 0.0124(18) Uiso 1 2 d S . .
O12A O 0.4722(3) 0.1828(3) 0.3712(3) 0.0188(14) Uiso 1 1 d . . .
O12B O 0.8212(3) 0.4250(3) 0.1277(3) 0.0186(14) Uiso 1 1 d . . .
O15 O 0.5139(3) 0.0949(3) 0.4271(3) 0.0167(14) Uiso 1 1 d . . .
O23 O 0.6016(3) 0.2717(3) 0.3408(3) 0.0189(15) Uiso 1 1 d . . .
O25 O 0.5798(3) 0.1643(3) 0.3713(3) 0.0136(13) Uiso 1 1 d . . .
O34 O 0.7547(3) 0.3105(3) 0.3708(3) 0.0160(14) Uiso 1 1 d . . .
O36 O 0.6971(3) 0.2182(3) 0.3725(3) 0.0162(14) Uiso 1 1 d . . .
O46 O 0.7941(3) 0.2238(3) 0.4284(3) 0.0175(14) Uiso 1 1 d . . .
O56 O 0.6693(3) 0.1261(3) 0.4321(3) 0.0189(15) Uiso 1 1 d . . .
O78 O 0.7161(3) 0.1427(3) 0.1285(3) 0.0132(13) Uiso 1 1 d . . .
O89 O 0.8591(3) 0.2065(3) 0.1573(3) 0.0178(14) Uiso 1 1 d . . .
O101 O 0.9163(3) 0.3941(3) 0.0707(3) 0.0158(14) Uiso 1 1 d . . .
O111 O 0.7684(3) 0.3400(3) 0.0675(3) 0.0162(14) Uiso 1 1 d . . .
O711 O 0.6620(3) 0.2219(3) 0.0728(3) 0.0124(13) Uiso 1 1 d . . .
O811 O 0.7554(3) 0.2439(3) 0.1282(3) 0.0160(14) Uiso 1 1 d . . .
O910 O 0.9706(3) 0.3163(3) 0.1297(3) 0.0139(13) Uiso 1 1 d . . .
O912 O 0.8614(3) 0.3162(3) 0.1282(3) 0.0160(14) Uiso 1 1 d . . .
K1V1 K 0.7176(2) 0.4182(2) 0.4426(3) 0.0298(11) Uiso 0.50 1 d P . .
K1V2 K 0.7730(2) 0.0432(2) 0.0566(3) 0.0355(12) Uiso 0.50 1 d P . .
K1 K 0.5000 0.0000 0.4930(4) 0.0194(13) Uiso 0.50 2 d SP . .
K2 K 1.08978(11) 0.50474(10) 0.13827(13) 0.0295(5) Uani 1 1 d . . .
K3 K 0.60875(11) 0.24620(11) 0.19276(12) 0.0295(5) Uani 1 1 d . . .
K4 K 0.56752(16) 0.34867(16) 0.5000 0.0322(8) Uiso 1 2 d S . .
K5 K 0.80304(12) 0.29226(15) 0.24990(15) 0.0454(8) Uani 1 1 d . . .
K6 K 0.32209(17) 0.02722(14) 0.32844(19) 0.0378(10) Uani 0.75 1 d P . .
K7 K 0.9081(3) 0.1344(3) 0.0000 0.0216(13) Uiso 0.50 2 d SP . .
K8 K 0.6911(9) 0.4374(9) 0.0000 0.120(6) Uiso 0.50 2 d SP . .
K9 K 0.6957(8) 0.4118(8) 0.2116(10) 0.079(5) Uiso 0.25 1 d P . .
K10 K 0.3204(13) 0.0259(13) 0.5000 0.186(12) Uiso 0.50 2 d SP . .
K11 K 0.8689(10) 0.1757(10) 0.3177(11) 0.093(6) Uiso 0.25 1 d P . .
O1W O 1.0650(6) 0.5893(6) 0.2340(7) 0.024(3) Uiso 0.50 1 d P . .
O2W O 1.0852(5) 0.4977(5) 0.0000 0.031(3) Uiso 1 2 d S . .
O3W O 0.6600(3) 0.1603(3) 0.2617(4) 0.0288(18) Uiso 1 1 d . . .
O4W O 1.0887(4) 0.4532(4) 0.2497(5) 0.050(3) Uiso 1 1 d . . .
O7W O 0.2493(13) -0.0082(13) 0.4111(14) 0.084(9) Uiso 0.50 1 d P . .
O9W O 0.5074(5) 0.2612(5) 0.1264(5) 0.057(3) Uiso 1 1 d . . .
O10W O 0.8205(6) 0.4011(6) 0.2613(7) 0.083(4) Uiso 1 1 d . . .
O11W O 1.0000 0.5000 0.3167(5) 0.028(2) Uiso 1 2 d S . .
O12W O 0.7899(5) 0.5181(5) 0.0000 0.036(3) Uiso 1 2 d S . .
O13W O 0.5662(9) 0.3271(10) 0.0000 0.092(7) Uiso 1 2 d S . .
O14W O 0.6621(7) 0.0494(7) 0.2330(8) 0.060(4) Uiso 0.75 1 d P . .
O15W O 0.5398(10) 0.3410(10) 0.2270(11) 0.056(6) Uiso 0.50 1 d P . .

loop_
_atom_site_aniso_label
_atom_site_aniso_U_11
_atom_site_aniso_U_22
_atom_site_aniso_U_33
_atom_site_aniso_U_23
_atom_site_aniso_U_13
_atom_site_aniso_U_12
W1 0.01580(19) 0.01598(19) 0.01423(18) -0.00150(14) 0.00005(14) -0.00279(14)
W2 0.0181(2) 0.0195(2) 0.01416(18) -0.00120(14) 0.00280(14) -0.00258(15)
W3 0.01638(19) 0.0247(2) 0.01233(18) -0.00213(15) 0.00054(14) -0.00222(15)
W4 0.01407(19) 0.0201(2) 0.01561(19) -0.00060(14) 0.00149(14) -0.00165(15)
W5 0.0182(2) 0.01347(18) 0.0191(2) -0.00410(14) 0.00113(15) 0.00205(14)
W6 0.0206(2) 0.01432(19) 0.0202(2) -0.00366(14) 0.00340(15) 0.00174(15)
W7 0.01260(18) 0.0211(2) 0.01459(18) -0.00002(14) 0.00107(14) -0.00299(15)
W8 0.01559(19) 0.01798(19) 0.01478(18) -0.00090(14) 0.00059(14) -0.00352(15)
W9 0.01465(18) 0.01695(19) 0.01471(18) -0.00060(14) 0.00181(14) -0.00270(14)
W10 0.01793(19) 0.01451(18) 0.01437(18) -0.00079(14) 0.00027(14) -0.00464(14)
W11 0.0197(2) 0.01568(19) 0.01548(19) -0.00073(14) 0.00274(14) 0.00495(15)
W12 0.0196(2) 0.01405(19) 0.01754(19) -0.00242(14) 0.00150(15) 0.00434(15)
K2 0.0265(13) 0.0196(12) 0.0424(15) 0.0039(10) -0.0053(11) -0.0054(9)
K3 0.0302(13) 0.0346(14) 0.0236(12) -0.0025(10) 0.0062(10) -0.0106(11)
K5 0.0286(14) 0.061(2) 0.0468(18) -0.0274(15) 0.0172(13) -0.0150(13)
K6 0.049(2) 0.0141(15) 0.051(2) -0.0082(14) -0.0351(19) 0.0119(14)

loop_
_atom_type_symbol
_atom_type_description
_atom_type_scat_dispersion_real
_atom_type_scat_dispersion_imag
_atom_type_scat_source
O O 0.0106 0.0060 'International Tables Vol C Tables 4.2.6.8 and 6.1.1.4'
P P 0.1023 0.0942 'International Tables Vol C Tables 4.2.6.8 and 6.1.1.4'
K K 0.2009 0.2494 'International Tables Vol C Tables 4.2.6.8 and 6.1.1.4'
V V 0.3005 0.5294 'International Tables Vol C Tables 4.2.6.8 and 6.1.1.4'
W W -0.8490 6.8722 'International Tables Vol C Tables 4.2.6.8 and 6.1.1.4'
Li Li -0.0003 0.0001 'International Tables Vol C Tables 4.2.6.8 and 6.1.1.4'
H H 0.0000 0.0000 'International Tables Vol C Tables 4.2.6.8 and 6.1.1.4'

loop_
_geom_angle_atom_site_label_1
_geom_angle_atom_site_label_2
_geom_angle_atom_site_label_3
_geom_angle
_geom_angle_site_symmetry_1
_geom_angle_site_symmetry_3
_geom_angle_publ_flag
O1A W1 O12A 103.1(3) . . ?
O1A W1 O15 97.8(3) . . ?
O12A W1 O15 89.3(3) . . ?
O1A W1 O1 98.9(3) . . ?
O12A W1 O1 157.7(3) . . ?
O15 W1 O1 90.8(3) . . ?
O1A W1 O4A 96.4(3) . 4_565 ?
O12A W1 O4A 86.4(3) . 4_565 ?
O15 W1 O4A 165.7(3) . 4_565 ?
O1 W1 O4A 88.1(3) . 4_565 ?
O1A W1 O1P1 172.4(3) . . ?
O12A W1 O1P1 84.2(3) . . ?
O15 W1 O1P1 84.4(3) . . ?
O1 W1 O1P1 73.7(3) . . ?
O4A W1 O1P1 81.7(3) 4_565 . ?
O1A W1 K1 83.1(3) . . ?
O12A W1 K1 134.0(2) . . ?
O15 W1 K1 45.0(2) . . ?
O1 W1 K1 51.8(3) . . ?
O4A W1 K1 138.9(2) 4_565 . ?
O1P1 W1 K1 93.5(2) . . ?
O1A W1 K1V1 129.6(3) . 4_565 ?
O12A W1 K1V1 55.8(2) . 4_565 ?
O15 W1 K1V1 123.7(2) . 4_565 ?
O1 W1 K1V1 106.8(3) . 4_565 ?
O4A W1 K1V1 43.7(2) 4_565 4_565 ?
O1P1 W1 K1V1 52.9(2) . 4_565 ?
K1 W1 K1V1 146.10(14) . 4_565 ?
O1A W1 K1 86.3(3) . 5_656 ?
O12A W1 K1 135.9(2) . 5_656 ?
O15 W1 K1 46.7(2) . 5_656 ?
O1 W1 K1 48.3(3) . 5_656 ?
O4A W1 K1 136.0(2) 4_565 5_656 ?
O1P1 W1 K1 90.0(2) . 5_656 ?
K1 W1 K1 4.2(3) . 5_656 ?
K1V1 W1 K1 142.36(14) 4_565 5_656 ?
O2 W2 O2V1 99.7(3) . 4_565 ?
O2 W2 O23 97.8(3) . . ?
O2V1 W2 O23 94.3(3) 4_565 . ?
O2 W2 O12A 93.5(3) . . ?
O2V1 W2 O12A 92.3(3) 4_565 . ?
O23 W2 O12A 165.8(3) . . ?
O2 W2 O25 93.3(3) . . ?
O2V1 W2 O25 166.3(3) 4_565 . ?
O23 W2 O25 88.1(3) . . ?
O12A W2 O25 82.6(3) . . ?
O2 W2 O2P1 174.3(3) . . ?
O2V1 W2 O2P1 84.8(3) 4_565 . ?
O23 W2 O2P1 85.2(3) . . ?
O12A W2 O2P1 82.9(3) . . ?
O25 W2 O2P1 82.0(3) . . ?
O2 W2 K1V1 127.0(3) . 4_565 ?
O2V1 W2 K1V1 46.5(3) 4_565 4_565 ?
O23 W2 K1V1 120.1(2) . 4_565 ?
O12A W2 K1V1 57.6(2) . 4_565 ?
O25 W2 K1V1 121.3(2) . 4_565 ?
O2P1 W2 K1V1 54.23(19) . 4_565 ?
O2 W2 K3 38.1(3) . . ?
O2V1 W2 K3 99.2(3) 4_565 . ?
O23 W2 K3 59.8(2) . . ?
O12A W2 K3 131.3(2) . . ?
O25 W2 K3 93.62(19) . . ?
O2P1 W2 K3 144.92(18) . . ?
K1V1 W2 K3 144.90(10) 4_565 . ?
O3 W3 O3V1 98.7(3) . . ?
O3 W3 O23 96.4(3) . . ?
O3V1 W3 O23 95.8(3) . . ?
O3 W3 O34 94.0(3) . . ?
O3V1 W3 O34 92.2(3) . . ?
O23 W3 O34 165.7(3) . . ?
O3 W3 O36 95.2(3) . . ?
O3V1 W3 O36 165.2(3) . . ?
O23 W3 O36 87.6(3) . . ?
O34 W3 O36 81.7(3) . . ?
O3 W3 O2P2 176.1(3) . . ?
O3V1 W3 O2P2 84.3(3) . . ?
O23 W3 O2P2 85.6(3) . . ?
O34 W3 O2P2 83.4(3) . . ?
O36 W3 O2P2 81.6(3) . . ?
O3 W3 K5 42.5(3) . . ?
O3V1 W3 K5 100.5(2) . . ?
O23 W3 K5 137.4(2) . . ?
O34 W3 K5 51.6(2) . . ?
O36 W3 K5 86.4(2) . . ?
O2P2 W3 K5 134.71(18) . . ?
O3 W3 K1V1 126.0(3) . . ?
O3V1 W3 K1V1 46.0(2) . . ?
O23 W3 K1V1 121.9(2) . . ?
O34 W3 K1V1 57.6(2) . . ?
O36 W3 K1V1 120.5(2) . . ?
O2P2 W3 K1V1 54.79(19) . . ?
K5 W3 K1V1 97.05(10) . . ?
O3 W3 K3 39.5(2) . . ?
O3V1 W3 K3 100.8(2) . . ?
O23 W3 K3 56.9(2) . . ?
O34 W3 K3 132.9(2) . . ?
O36 W3 K3 93.2(2) . . ?
O2P2 W3 K3 142.44(18) . . ?
K5 W3 K3 81.42(6) . . ?
K1V1 W3 K3 146.17(9) . . ?
O3 W3 K9 51.1(4) . . ?
O3V1 W3 K9 48.2(4) . . ?
O23 W3 K9 105.8(4) . . ?
O34 W3 K9 88.3(4) . . ?
O36 W3 K9 144.2(3) . . ?
O2P2 W3 K9 131.5(3) . . ?
K5 W3 K9 61.1(3) . . ?
K1V1 W3 K9 80.7(3) . . ?
K3 W3 K9 69.0(3) . . ?
O4 W4 O34 101.6(3) . . ?
O4 W4 O4A 98.5(3) . . ?
O34 W4 O4A 91.4(3) . . ?
O4 W4 O4B 101.0(3) . . ?
O34 W4 O4B 157.0(3) . . ?
O4A W4 O4B 89.8(4) . . ?
O4 W4 O46 95.0(3) . . ?
O34 W4 O46 86.3(3) . . ?
O4A W4 O46 166.4(3) . . ?
O4B W4 O46 87.1(4) . . ?
O4 W4 O3P2 173.6(3) . . ?
O34 W4 O3P2 84.3(3) . . ?
O4A W4 O3P2 83.8(3) . . ?
O4B W4 O3P2 73.0(3) . . ?
O46 W4 O3P2 82.6(3) . . ?
O4 W4 K1V1 131.8(3) . . ?
O34 W4 K1V1 58.7(2) . . ?
O4A W4 K1V1 45.4(2) . . ?
O4B W4 K1V1 108.1(3) . . ?
O46 W4 K1V1 123.5(2) . . ?
O3P2 W4 K1V1 53.6(2) . . ?
O4 W4 K5 53.0(2) . . ?
O34 W4 K5 48.6(2) . . ?
O4A W4 K5 99.6(2) . . ?
O4B W4 K5 153.2(3) . . ?
O46 W4 K5 88.9(2) . . ?
O3P2 W4 K5 132.63(18) . . ?
K1V1 W4 K5 96.18(10) . . ?
O4 W4 K11 43.3(4) . . ?
O34 W4 K11 89.4(4) . . ?
O4A W4 K11 140.8(4) . . ?
O4B W4 K11 103.9(4) . . ?
O46 W4 K11 52.6(4) . . ?
O3P2 W4 K11 135.1(4) . . ?
K1V1 W4 K11 147.6(4) . . ?
K5 W4 K11 54.0(3) . . ?
O5A W5 O56 99.3(3) . . ?
O5A W5 O25 103.8(3) . . ?
O56 W5 O25 93.0(3) . . ?
O5A W5 O5 98.6(4) . . ?
O56 W5 O5 90.9(4) . . ?
O25 W5 O5 156.3(3) . . ?
O5A W5 O15 93.4(3) . . ?
O56 W5 O15 167.3(3) . . ?
O25 W5 O15 85.2(3) . . ?
O5 W5 O15 85.9(3) . . ?
O5A W5 O3P1 170.1(3) . . ?
O56 W5 O3P1 85.0(3) . . ?
O25 W5 O3P1 84.8(3) . . ?
O5 W5 O3P1 72.3(3) . . ?
O15 W5 O3P1 82.3(3) . . ?
O5A W5 K1 79.3(3) . . ?
O56 W5 K1 136.8(2) . . ?
O25 W5 K1 129.6(2) . . ?
O5 W5 K1 47.7(3) . . ?
O15 W5 K1 44.7(2) . . ?
O3P1 W5 K1 91.5(2) . . ?
O5A W5 K1 82.5(3) . 5_656 ?
O56 W5 K1 134.1(2) . 5_656 ?
O25 W5 K1 131.5(2) . 5_656 ?
O5 W5 K1 44.1(3) . 5_656 ?
O15 W5 K1 46.3(2) . 5_656 ?
O3P1 W5 K1 88.1(2) . 5_656 ?
K1 W5 K1 4.1(2) . 5_656 ?
O5A W5 K10 66.8(3) . 5_656 ?
O56 W5 K10 72.4(5) . 5_656 ?
O25 W5 K10 160.1(4) . 5_656 ?
O5 W5 K10 40.9(4) . 5_656 ?
O15 W5 K10 112.1(5) . 5_656 ?
O3P1 W5 K10 106.6(3) . 5_656 ?
K1 W5 K10 67.5(4) . 5_656 ?
K1 W5 K10 66.4(4) 5_656 5_656 ?
O6A W6 O36 104.1(3) . . ?
O6A W6 O46 98.2(3) . . ?
O36 W6 O46 89.6(3) . . ?
O6A W6 O6 99.1(3) . . ?
O36 W6 O6 156.4(3) . . ?
O46 W6 O6 91.1(4) . . ?
O6A W6 O56 95.1(3) . . ?
O36 W6 O56 88.4(3) . . ?
O46 W6 O56 166.5(3) . . ?
O6 W6 O56 85.5(4) . . ?
O6A W6 O1P2 171.3(3) . . ?
O36 W6 O1P2 84.3(3) . . ?
O46 W6 O1P2 83.5(3) . . ?
O6 W6 O1P2 72.4(3) . . ?
O56 W6 O1P2 83.0(3) . . ?
O6A W6 K11 44.6(4) . . ?
O36 W6 K11 93.0(4) . . ?
O46 W6 K11 54.7(4) . . ?
O6 W6 K11 106.6(4) . . ?
O56 W6 K11 138.7(4) . . ?
O1P2 W6 K11 138.2(4) . . ?
O7A W7 O78 103.8(3) . . ?
O7A W7 O10A 97.4(3) . 3_645 ?
O78 W7 O10A 88.4(3) . 3_645 ?
O7A W7 O711 96.5(3) . . ?
O78 W7 O711 87.1(3) . . ?
O10A W7 O711 166.0(3) 3_645 . ?
O7A W7 O7 99.5(3) . . ?
O78 W7 O7 156.7(3) . . ?
O10A W7 O7 89.4(3) 3_645 . ?
O711 W7 O7 89.4(3) . . ?
O7A W7 O2P3 172.0(3) . . ?
O78 W7 O2P3 84.2(3) . . ?
O10A W7 O2P3 82.6(3) 3_645 . ?
O711 W7 O2P3 83.8(3) . . ?
O7 W7 O2P3 72.5(3) . . ?
O7A W7 K3 49.1(2) . . ?
O78 W7 K3 80.1(2) . . ?
O10A W7 K3 139.2(2) 3_645 . ?
O711 W7 K3 52.75(19) . . ?
O7 W7 K3 115.5(3) . . ?
O2P3 W7 K3 134.1(2) . . ?
O7A W7 K1V2 131.3(3) . . ?
O78 W7 K1V2 57.4(2) . . ?
O10A W7 K1V2 44.0(2) 3_645 . ?
O711 W7 K1V2 123.5(2) . . ?
O7 W7 K1V2 106.7(3) . . ?
O2P3 W7 K1V2 53.2(2) . . ?
K3 W7 K1V2 137.07(10) . . ?
O8A W8 O8V2 100.2(3) . . ?
O8A W8 O89 96.2(3) . . ?
O8V2 W8 O89 95.6(3) . . ?
O8A W8 O78 96.0(3) . . ?
O8V2 W8 O78 93.4(3) . . ?
O89 W8 O78 163.4(3) . . ?
O8A W8 O811 92.4(3) . . ?
O8V2 W8 O811 166.8(3) . . ?
O89 W8 O811 86.9(3) . . ?
O78 W8 O811 81.4(3) . . ?
O8A W8 O3P3 173.7(3) . . ?
O8V2 W8 O3P3 86.0(3) . . ?
O89 W8 O3P3 83.7(3) . . ?
O78 W8 O3P3 82.9(3) . . ?
O811 W8 O3P3 81.4(3) . . ?
O8A W8 K5 49.8(2) . . ?
O8V2 W8 K5 133.5(2) . . ?
O89 W8 K5 60.9(2) . . ?
O78 W8 K5 120.7(2) . . ?
O811 W8 K5 58.6(2) . . ?
O3P3 W8 K5 125.71(19) . . ?
O8A W8 K1V2 129.8(3) . . ?
O8V2 W8 K1V2 46.9(3) . . ?
O89 W8 K1V2 119.8(2) . . ?
O78 W8 K1V2 58.5(2) . . ?
O811 W8 K1V2 121.1(2) . . ?
O3P3 W8 K1V2 54.6(2) . . ?
K5 W8 K1V2 179.21(10) . . ?
O8A W8 K11 42.5(4) . . ?
O8V2 W8 K11 79.1(4) . . ?
O89 W8 K11 62.1(4) . . ?
O78 W8 K11 133.7(4) . . ?
O811 W8 K11 113.2(4) . . ?
O3P3 W8 K11 140.7(4) . . ?
K5 W8 K11 54.6(3) . . ?
K1V2 W8 K11 125.7(3) . . ?
O9 W9 O9V2 100.3(3) . . ?
O9 W9 O89 97.2(3) . . ?
O9V2 W9 O89 97.1(3) . . ?
O9 W9 O910 94.2(3) . . ?
O9V2 W9 O910 92.9(3) . . ?
O89 W9 O910 163.2(3) . . ?
O9 W9 O912 91.9(3) . . ?
O9V2 W9 O912 166.7(3) . . ?
O89 W9 O912 86.4(3) . . ?
O910 W9 O912 80.9(3) . . ?
O9 W9 O1P4 173.1(3) . . ?
O9V2 W9 O1P4 86.1(3) . . ?
O89 W9 O1P4 84.4(3) . . ?
O910 W9 O1P4 82.9(3) . . ?
O912 W9 O1P4 81.4(3) . . ?
O9 W9 K5 49.1(3) . . ?
O9V2 W9 K5 134.6(2) . . ?
O89 W9 K5 62.3(2) . . ?
O910 W9 K5 118.3(2) . . ?
O912 W9 K5 58.2(2) . . ?
O1P4 W9 K5 127.13(19) . . ?
O9 W9 K1V2 129.3(3) . 4_665 ?
O9V2 W9 K1V2 46.8(3) . 4_665 ?
O89 W9 K1V2 120.6(2) . 4_665 ?
O910 W9 K1V2 58.8(2) . 4_665 ?
O912 W9 K1V2 120.6(2) . 4_665 ?
O1P4 W9 K1V2 54.1(2) . 4_665 ?
K5 W9 K1V2 177.03(10) . 4_665 ?
O10B W10 O910 103.7(3) . . ?
O10B W10 O101 96.4(3) . . ?
O910 W10 O101 87.6(3) . . ?
O10B W10 O10A 98.2(3) . . ?
O910 W10 O10A 89.0(3) . . ?
O101 W10 O10A 165.5(3) . . ?
O10B W10 O10 97.7(3) . . ?
O910 W10 O10 158.7(3) . . ?
O101 W10 O10 89.0(3) . . ?
O10A W10 O10 89.0(3) . . ?
O10B W10 O2P4 171.3(3) . . ?
O910 W10 O2P4 85.0(3) . . ?
O101 W10 O2P4 82.9(3) . . ?
O10A W10 O2P4 82.7(3) . . ?
O10 W10 O2P4 73.7(3) . . ?
O10B W10 K1V2 132.6(3) . 4_665 ?
O910 W10 K1V2 58.3(2) . 4_665 ?
O101 W10 K1V2 123.2(2) . 4_665 ?
O10A W10 K1V2 44.3(2) . 4_665 ?
O10 W10 K1V2 107.1(3) . 4_665 ?
O2P4 W10 K1V2 53.0(2) . 4_665 ?
O10B W10 K2 49.6(2) . 2_765 ?
O910 W10 K2 101.6(2) . 2_765 ?
O101 W10 K2 46.9(2) . 2_765 ?
O10A W10 K2 147.5(2) . 2_765 ?
O10 W10 K2 91.3(3) . 2_765 ?
O2P4 W10 K2 128.3(2) . 2_765 ?
K1V2 W10 K2 159.69(10) 4_665 2_765 ?
O11 W11 O811 103.8(3) . . ?
O11 W11 O111 96.3(3) . . ?
O811 W11 O111 91.4(3) . . ?
O11 W11 O711 96.2(3) . . ?
O811 W11 O711 87.5(3) . . ?
O111 W11 O711 167.3(3) . . ?
O11 W11 O11A 98.9(3) . . ?
O811 W11 O11A 157.2(3) . . ?
O111 W11 O11A 87.8(3) . . ?
O711 W11 O11A 88.4(3) . . ?
O11 W11 O1P3 170.9(3) . . ?
O811 W11 O1P3 85.2(3) . . ?
O111 W11 O1P3 84.6(3) . . ?
O711 W11 O1P3 82.7(3) . . ?
O11A W11 O1P3 72.0(3) . . ?
O11 W11 K3 47.3(2) . . ?
O811 W11 K3 80.5(2) . . ?
O111 W11 K3 137.8(2) . . ?
O711 W11 K3 54.37(19) . . ?
O11A W11 K3 114.7(3) . . ?
O1P3 W11 K3 135.0(2) . . ?
O11 W11 K8 73.3(3) . . ?
O811 W11 K8 144.3(3) . . ?
O111 W11 K8 54.6(4) . . ?
O711 W11 K8 128.1(3) . . ?
O11A W11 K8 46.1(3) . . ?
O1P3 W11 K8 100.2(3) . . ?
K3 W11 K8 116.0(2) . . ?
O12B W12 O912 103.2(3) . . ?
O12B W12 O111 98.5(3) . . ?
O912 W12 O111 91.8(3) . . ?
O12B W12 O101 94.9(3) . . ?
O912 W12 O101 87.9(3) . . ?
O111 W12 O101 166.3(3) . . ?
O12B W12 O12 99.4(3) . . ?
O912 W12 O12 157.1(3) . . ?
O111 W12 O12 88.1(3) . . ?
O101 W12 O12 86.9(3) . . ?
O12B W12 O3P4 171.0(3) . . ?
O912 W12 O3P4 85.0(3) . . ?
O111 W12 O3P4 84.6(3) . . ?
O101 W12 O3P4 81.7(3) . . ?
O12 W12 O3P4 72.1(3) . . ?
O12B W12 K2 45.2(2) . 2_765 ?
O912 W12 K2 103.8(2) . 2_765 ?
O111 W12 K2 142.6(2) . 2_765 ?
O101 W12 K2 50.1(2) . 2_765 ?
O12 W12 K2 89.8(3) . 2_765 ?
O3P4 W12 K2 129.8(2) . 2_765 ?
O2P1 P1 O2P1 110.1(5) 6_556 . ?
O2P1 P1 O1P1 108.9(3) 6_556 . ?
O2P1 P1 O1P1 108.9(3) . . ?
O2P1 P1 O3P1 110.5(3) 6_556 . ?
O2P1 P1 O3P1 110.5(3) . . ?
O1P1 P1 O3P1 107.8(5) . . ?
O2P1 P1 K4 55.3(3) 6_556 . ?
O2P1 P1 K4 55.3(3) . . ?
O1P1 P1 K4 130.4(4) . . ?
O3P1 P1 K4 121.8(4) . . ?
O2P1 P1 K1V1 94.9(3) 6_556 4_565 ?
O2P1 P1 K1V1 59.7(3) . 4_565 ?
O1P1 P1 K1V1 60.0(4) . 4_565 ?
O3P1 P1 K1V1 154.5(2) . 4_565 ?
K4 P1 K1V1 74.00(13) . 4_565 ?
O2P1 P1 K1V1 59.7(3) 6_556 7_566 ?
O2P1 P1 K1V1 94.9(3) . 7_566 ?
O1P1 P1 K1V1 60.0(4) . 7_566 ?
O3P1 P1 K1V1 154.5(2) . 7_566 ?
K4 P1 K1V1 74.00(13) . 7_566 ?
K1V1 P1 K1V1 42.10(19) 4_565 7_566 ?
O2P2 P2 O2P2 109.2(5) 6_556 . ?
O2P2 P2 O3P2 109.1(3) 6_556 . ?
O2P2 P2 O3P2 109.1(3) . . ?
O2P2 P2 O1P2 110.9(3) 6_556 . ?
O2P2 P2 O1P2 110.9(3) . . ?
O3P2 P2 O1P2 107.7(5) . . ?
O2P2 P2 K4 54.7(3) 6_556 . ?
O2P2 P2 K4 54.7(3) . . ?
O3P2 P2 K4 129.4(4) . . ?
O1P2 P2 K4 122.9(4) . . ?
O2P2 P2 K1V1 95.5(3) 6_556 . ?
O2P2 P2 K1V1 60.9(3) . . ?
O3P2 P2 K1V1 58.1(3) . . ?
O1P2 P2 K1V1 153.4(2) . . ?
K4 P2 K1V1 75.01(13) . . ?
O2P2 P2 K1V1 60.9(3) 6_556 6_556 ?
O2P2 P2 K1V1 95.5(3) . 6_556 ?
O3P2 P2 K1V1 58.1(3) . 6_556 ?
O1P2 P2 K1V1 153.4(2) . 6_556 ?
K4 P2 K1V1 75.01(13) . 6_556 ?
K1V1 P2 K1V1 41.94(19) . 6_556 ?
O3P3 P3 O3P3 109.9(6) 6 . ?
O3P3 P3 O1P3 110.8(3) 6 . ?
O3P3 P3 O1P3 110.8(3) . . ?
O3P3 P3 O2P3 109.3(3) 6 . ?
O3P3 P3 O2P3 109.3(3) . . ?
O1P3 P3 O2P3 106.6(5) . . ?
O3P3 P3 K7 55.0(3) 6 . ?
O3P3 P3 K7 55.0(3) . . ?
O1P3 P3 K7 123.9(4) . . ?
O2P3 P3 K7 129.4(4) . . ?
O3P3 P3 K1V2 60.5(3) 6 6 ?
O3P3 P3 K1V2 95.0(3) . 6 ?
O1P3 P3 K1V2 154.1(2) . 6 ?
O2P3 P3 K1V2 59.8(3) . 6 ?
K7 P3 K1V2 73.23(16) . 6 ?
O3P3 P3 K1V2 95.0(3) 6 . ?
O3P3 P3 K1V2 60.5(3) . . ?
O1P3 P3 K1V2 154.1(2) . . ?
O2P3 P3 K1V2 59.8(3) . . ?
K7 P3 K1V2 73.23(16) . . ?
K1V2 P3 K1V2 41.5(2) 6 . ?
O1P4 P4 O1P4 109.4(6) . 6 ?
O1P4 P4 O3P4 110.9(3) . . ?
O1P4 P4 O3P4 110.9(3) 6 . ?
O1P4 P4 O2P4 108.5(3) . . ?
O1P4 P4 O2P4 108.5(3) 6 . ?
O3P4 P4 O2P4 108.5(5) . . ?
O1P4 P4 K7 54.9(3) . . ?
O1P4 P4 K7 54.9(3) 6 . ?
O3P4 P4 K7 122.5(4) . . ?
O2P4 P4 K7 129.0(4) . . ?
O1P4 P4 K1V2 59.9(3) . 4_665 ?
O1P4 P4 K1V2 94.4(3) 6 4_665 ?
O3P4 P4 K1V2 154.6(2) . 4_665 ?
O2P4 P4 K1V2 59.0(3) . 4_665 ?
K7 P4 K1V2 73.60(16) . 4_665 ?
O1P4 P4 K1V2 94.4(3) . 7_665 ?
O1P4 P4 K1V2 59.9(3) 6 7_665 ?
O3P4 P4 K1V2 154.6(2) . 7_665 ?
O2P4 P4 K1V2 59.0(3) . 7_665 ?
K7 P4 K1V2 73.60(16) . 7_665 ?
K1V2 P4 K1V2 41.4(2) 4_665 7_665 ?
O1V1 V1 O4V1 106.6(10) . . ?
O1V1 V1 O3V1 113.2(7) . . ?
O4V1 V1 O3V1 103.4(7) . . ?
O1V1 V1 O2V1 111.1(7) . . ?
O4V1 V1 O2V1 105.6(7) . . ?
O3V1 V1 O2V1 115.9(4) . . ?
O1V1 V1 K1V1 44.3(6) . . ?
O4V1 V1 K1V1 151.0(7) . . ?
O3V1 V1 K1V1 91.1(3) . . ?
O2V1 V1 K1V1 89.8(3) . . ?
O1V1 V1 K9 161.2(7) . . ?
O4V1 V1 K9 91.8(8) . . ?
O3V1 V1 K9 57.4(4) . . ?
O2V1 V1 K9 65.8(4) . . ?
K1V1 V1 K9 117.1(4) . . ?
K1V1 O1V1 V1 84.1(9) . . ?
K1V1 O1V1 K1V1 65.3(7) . 6_556 ?
V1 O1V1 K1V1 149.4(10) . 6_556 ?
K1V1 O1V1 K4 116.8(9) . 3_655 ?
V1 O1V1 K4 109.4(8) . 3_655 ?
K1V1 O1V1 K4 86.9(5) 6_556 3_655 ?
K1V1 O1V1 K4 115.4(9) . . ?
V1 O1V1 K4 106.5(8) . . ?
K1V1 O1V1 K4 86.6(5) 6_556 . ?
K4 O1V1 K4 118.3(5) 3_655 . ?
W2 O2V1 V1 152.8(5) 3_655 . ?
W2 O2V1 K1V1 105.3(3) 3_655 . ?
V1 O2V1 K1V1 48.6(2) . . ?
W3 O3V1 V1 153.7(5) . . ?
W3 O3V1 K1V1 106.3(3) . . ?
V1 O3V1 K1V1 48.4(2) . . ?
W3 O3V1 K9 106.4(5) . . ?
V1 O3V1 K9 93.7(5) . . ?
K1V1 O3V1 K9 115.9(5) . . ?
O1V2 V2 O3V2 104.5(13) . . ?
O1V2 V2 O8V2 112.6(9) . . ?
O3V2 V2 O8V2 105.9(10) . . ?
O1V2 V2 O9V2 113.0(8) . 3_645 ?
O3V2 V2 O9V2 106.7(10) . 3_645 ?
O8V2 V2 O9V2 113.3(4) . 3_645 ?
O1V2 V2 K1V2 43.5(8) . . ?
O3V2 V2 K1V2 148.0(11) . . ?
O8V2 V2 K1V2 90.7(4) . . ?
O9V2 V2 K1V2 90.7(4) 3_645 . ?
O1V2 V2 K7 49.0(8) . . ?
O3V2 V2 K7 80.2(10) . . ?
O8V2 V2 K7 79.7(3) . . ?
O9V2 V2 K7 162.0(3) 3_645 . ?
K1V2 V2 K7 76.1(2) . . ?
K1V2 O1V2 V2 85.3(12) . . ?
K1V2 O1V2 K1V2 64.5(9) . 6 ?
V2 O1V2 K1V2 149.8(12) . 6 ?
K1V2 O1V2 K7 117.1(11) . . ?
V2 O1V2 K7 108.3(10) . . ?
K1V2 O1V2 K7 87.0(6) 6 . ?
K1V2 O1V2 K7 116.1(11) . 3_645 ?
V2 O1V2 K7 107.9(10) . 3_645 ?
K1V2 O1V2 K7 86.7(6) 6 3_645 ?
K7 O1V2 K7 116.6(7) . 3_645 ?
W8 O8V2 V2 152.3(5) . . ?
W8 O8V2 K1V2 105.1(3) . . ?
V2 O8V2 K1V2 48.6(3) . . ?
W9 O9V2 V2 152.1(5) . 4_665 ?
W9 O9V2 K1V2 105.5(3) . 4_665 ?
V2 O9V2 K1V2 48.3(3) 4_665 4_665 ?
P1 O1P1 W1 124.9(3) . 6_556 ?
P1 O1P1 W1 124.9(3) . . ?
W1 O1P1 W1 93.9(4) 6_556 . ?
P1 O1P1 K1V1 93.7(4) . 7_566 ?
W1 O1P1 K1V1 89.8(2) 6_556 7_566 ?
W1 O1P1 K1V1 127.1(4) . 7_566 ?
P1 O1P1 K1V1 93.7(4) . 4_565 ?
W1 O1P1 K1V1 127.1(4) 6_556 4_565 ?
W1 O1P1 K1V1 89.8(2) . 4_565 ?
K1V1 O1P1 K1V1 48.9(3) 7_566 4_565 ?
P2 O1P2 W6 124.9(3) . . ?
P2 O1P2 W6 124.9(3) . 6_556 ?
W6 O1P2 W6 95.9(3) . 6_556 ?
P3 O1P3 W11 125.9(3) . 6 ?
P3 O1P3 W11 125.9(3) . . ?
W11 O1P3 W11 96.0(3) 6 . ?
P4 O1P4 W9 133.9(4) . . ?
P4 O1P4 K7 99.3(3) . . ?
W9 O1P4 K7 126.7(3) . . ?
P4 O1P4 K1V2 94.6(3) . 4_665 ?
W9 O1P4 K1V2 90.3(3) . 4_665 ?
K7 O1P4 K1V2 89.7(3) . 4_665 ?
P1 O2P1 W2 133.6(4) . . ?
P1 O2P1 K4 98.5(3) . . ?
W2 O2P1 K4 127.7(3) . . ?
P1 O2P1 K1V1 94.7(3) . 4_565 ?
W2 O2P1 K1V1 90.2(2) . 4_565 ?
K4 O2P1 K1V1 90.2(2) . 4_565 ?
P2 O2P2 W3 133.1(4) . . ?
P2 O2P2 K4 98.9(3) . . ?
W3 O2P2 K4 127.8(3) . . ?
P2 O2P2 K1V1 93.5(3) . . ?
W3 O2P2 K1V1 90.0(2) . . ?
K4 O2P2 K1V1 91.2(2) . . ?
P3 O2P3 W7 125.1(3) . . ?
P3 O2P3 W7 125.1(3) . 6 ?
W7 O2P3 W7 94.6(4) . 6 ?
P3 O2P3 K1V2 93.5(4) . . ?
W7 O2P3 K1V2 89.5(2) . . ?
W7 O2P3 K1V2 126.3(4) 6 . ?
P3 O2P3 K1V2 93.5(4) . 6 ?
W7 O2P3 K1V2 126.3(4) . 6 ?
W7 O2P3 K1V2 89.5(2) 6 6 ?
K1V2 O2P3 K1V2 48.3(3) . 6 ?
P4 O2P4 W10 124.7(3) . . ?
P4 O2P4 W10 124.7(3) . 6 ?
W10 O2P4 W10 94.1(3) . 6 ?
P4 O2P4 K1V2 94.6(4) . 4_665 ?
W10 O2P4 K1V2 89.6(2) . 4_665 ?
W10 O2P4 K1V2 126.5(4) 6 4_665 ?
P4 O2P4 K1V2 94.6(4) . 7_665 ?
W10 O2P4 K1V2 126.5(4) . 7_665 ?
W10 O2P4 K1V2 89.6(2) 6 7_665 ?
K1V2 O2P4 K1V2 48.6(3) 4_665 7_665 ?
P1 O3P1 W5 126.3(3) . 6_556 ?
P1 O3P1 W5 126.3(3) . . ?
W5 O3P1 W5 95.2(3) 6_556 . ?
P2 O3P2 W4 125.4(3) . . ?
P2 O3P2 W4 125.4(3) . 6_556 ?
W4 O3P2 W4 93.7(4) . 6_556 ?
P2 O3P2 K1V1 95.5(4) . 6_556 ?
W4 O3P2 K1V1 125.3(4) . 6_556 ?
W4 O3P2 K1V1 88.0(2) 6_556 6_556 ?
P2 O3P2 K1V1 95.5(4) . . ?
W4 O3P2 K1V1 88.0(2) . . ?
W4 O3P2 K1V1 125.3(4) 6_556 . ?
K1V1 O3P2 K1V1 49.6(3) 6_556 . ?
P3 O3P3 W8 133.6(4) . . ?
P3 O3P3 K7 99.1(3) . . ?
W8 O3P3 K7 127.2(3) . . ?
P3 O3P3 K1V2 93.9(3) . . ?
W8 O3P3 K1V2 89.8(2) . . ?
K7 O3P3 K1V2 88.9(3) . . ?
P4 O3P4 W12 125.5(3) . . ?
P4 O3P4 W12 125.5(3) . 6 ?
W12 O3P4 W12 95.3(4) . 6 ?
W1 O1A K6 151.1(4) . . ?
W1 O1 W1 118.7(5) 6_556 . ?
W1 O1 K10 117.4(3) 6_556 . ?
W1 O1 K10 117.4(3) . . ?
W1 O1 K1 96.8(3) 6_556 5_656 ?
W1 O1 K1 102.0(3) . 5_656 ?
K10 O1 K1 96.6(7) . 5_656 ?
W1 O1 K1 102.0(3) 6_556 . ?
W1 O1 K1 96.8(3) . . ?
K10 O1 K1 96.6(7) . . ?
K1 O1 K1 6.0(4) 5_656 . ?
W2 O2 K3 118.2(4) . . ?
W3 O3 K5 111.9(3) . . ?
W3 O3 K3 117.6(3) . . ?
K5 O3 K3 129.1(3) . . ?
W3 O3 K9 104.7(5) . . ?
K5 O3 K9 82.5(4) . . ?
K3 O3 K9 95.7(4) . . ?
W4 O4 K6 147.5(4) . 3_655 ?
W4 O4 K11 113.5(6) . . ?
K6 O4 K11 97.0(5) 3_655 . ?
W4 O4 K5 100.4(3) . . ?
K6 O4 K5 99.9(2) 3_655 . ?
K11 O4 K5 71.4(5) . . ?
W4 O4B W4 120.0(5) . 6_556 ?
W4 O4B K10 115.9(3) . 3_655 ?
W4 O4B K10 115.9(3) 6_556 3_655 ?
W4 O4A W1 146.8(4) . 3_655 ?
W4 O4A K1V1 105.3(3) . . ?
W1 O4A K1V1 106.7(3) 3_655 . ?
W5 O5 W5 119.3(5) 6_556 . ?
W5 O5 K1 101.7(3) 6_556 5_656 ?
W5 O5 K1 107.3(4) . 5_656 ?
W5 O5 K1 107.3(4) 6_556 . ?
W5 O5 K1 101.7(3) . . ?
K1 O5 K1 6.2(4) 5_656 . ?
W5 O5 K10 113.2(4) 6_556 5_656 ?
W5 O5 K10 113.2(4) . 5_656 ?
K1 O5 K10 99.0(7) 5_656 5_656 ?
K1 O5 K10 99.0(7) . 5_656 ?
W5 O5A K6 145.5(4) . 2_655 ?
W6 O6A K11 111.1(6) . . ?
W6 O6 W6 119.3(5) . 6_556 ?
W7 O7A K2 138.2(4) . 3_645 ?
W7 O7A K3 104.1(3) . . ?
K2 O7A K3 114.9(3) 3_645 . ?
W7 O7 W7 120.4(5) . 6 ?
W8 O8A K5 102.4(3) . . ?
W8 O8A K11 114.4(6) . . ?
K5 O8A K11 74.5(5) . . ?
W9 O9 K6 146.6(4) . 3_655 ?
W9 O9 K5 102.5(3) . . ?
K6 O9 K5 109.0(3) 3_655 . ?
W9 O9 K11 109.9(5) . . ?
K6 O9 K11 91.1(5) 3_655 . ?
K5 O9 K11 70.7(4) . . ?
W10 O10 W10 118.6(5) 6 . ?
W10 O10B K2 140.6(4) . . ?
W10 O10B K2 104.3(3) . 2_765 ?
K2 O10B K2 99.8(2) . 2_765 ?
W7 O10A W10 146.1(4) 4_665 . ?
W7 O10A K1V2 106.8(3) 4_665 4_665 ?
W10 O10A K1V2 106.3(3) . 4_665 ?
W11 O11A W11 119.7(5) 6 . ?
W11 O11A K8 106.5(3) 6 . ?
W11 O11A K8 106.5(3) . . ?
W11 O11 K3 105.4(3) . . ?
W11 O11 K9 132.6(5) . . ?
K3 O11 K9 106.5(5) . . ?
W12 O12 W12 120.2(5) . 6 ?
W12 O12 K8 103.6(3) . . ?
W12 O12 K8 103.6(3) 6 . ?
W1 O12A W2 150.0(4) . . ?
W1 O12A K1V1 94.7(3) . 4_565 ?
W2 O12A K1V1 90.4(3) . 4_565 ?
W12 O12B K2 108.1(3) . 2_765 ?
W1 O15 W5 147.4(4) . . ?
W1 O15 K1 105.6(3) . . ?
W5 O15 K1 104.4(3) . . ?
W1 O15 K1 105.0(3) . 5_656 ?
W5 O15 K1 103.8(3) . 5_656 ?
K1 O15 K1 5.1(3) . 5_656 ?
W2 O23 W3 165.1(4) . . ?
W2 O23 K3 90.3(3) . . ?
W3 O23 K3 94.0(3) . . ?
W5 O25 W2 152.7(4) . . ?
W4 O34 W3 152.7(4) . . ?
W4 O34 K5 102.6(3) . . ?
W3 O34 K5 96.3(3) . . ?
W4 O34 K1V1 90.9(3) . . ?
W3 O34 K1V1 90.5(3) . . ?
K5 O34 K1V1 133.2(3) . . ?
W6 O36 W3 150.0(4) . . ?
W6 O46 W4 147.7(4) . . ?
W6 O46 K11 96.7(5) . . ?
W4 O46 K11 98.7(5) . . ?
W5 O56 W6 158.9(4) . . ?
W7 O78 W8 153.1(4) . . ?
W7 O78 K1V2 92.8(3) . . ?
W8 O78 K1V2 89.9(2) . . ?
W9 O89 W8 167.7(4) . . ?
W9 O89 K5 86.0(2) . . ?
W8 O89 K5 87.5(2) . . ?
W10 O101 W12 148.0(4) . . ?
W10 O101 K2 103.7(3) . 2_765 ?
W12 O101 K2 98.4(3) . 2_765 ?
W12 O111 W11 156.9(4) . . ?
W12 O111 K8 105.3(4) . . ?
W11 O111 K8 97.6(4) . . ?
W7 O711 W11 147.5(4) . . ?
W7 O711 K3 96.3(2) . . ?
W11 O711 K3 93.6(2) . . ?
W11 O811 W8 150.9(4) . . ?
W11 O811 K5 121.6(3) . . ?
W8 O811 K5 87.1(2) . . ?
W10 O910 W9 152.0(4) . . ?
W10 O910 K1V2 91.8(3) . 4_665 ?
W9 O910 K1V2 89.4(2) . 4_665 ?
W12 O912 W9 150.9(4) . . ?
W12 O912 K5 122.0(3) . . ?
W9 O912 K5 86.5(2) . . ?
O1V1 K1V1 V1 51.5(7) . . ?
O1V1 K1V1 K1V1 82.3(7) . 6_556 ?
V1 K1V1 K1V1 133.81(18) . 6_556 ?
O1V1 K1V1 O1V1 50.0(9) . 6_556 ?
V1 K1V1 O1V1 101.5(4) . 6_556 ?
K1V1 K1V1 O1V1 32.4(4) 6_556 6_556 ?
O1V1 K1V1 O4A 177.2(8) . . ?
V1 K1V1 O4A 131.2(3) . . ?
K1V1 K1V1 O4A 94.95(19) 6_556 . ?
O1V1 K1V1 O4A 127.3(5) 6_556 . ?
O1V1 K1V1 O2V1 78.7(8) . . ?
V1 K1V1 O2V1 41.6(2) . . ?
K1V1 K1V1 O2V1 141.2(2) 6_556 . ?
O1V1 K1V1 O2V1 119.7(4) 6_556 . ?
O4A K1V1 O2V1 103.1(3) . . ?
O1V1 K1V1 O3V1 78.6(7) . . ?
V1 K1V1 O3V1 40.5(2) . . ?
K1V1 K1V1 O3V1 140.15(19) 6_556 . ?
O1V1 K1V1 O3V1 119.1(4) 6_556 . ?
O4A K1V1 O3V1 104.1(3) . . ?
O2V1 K1V1 O3V1 67.6(3) . . ?
O1V1 K1V1 O3P2 120.5(8) . . ?
V1 K1V1 O3P2 133.4(3) . . ?
K1V1 K1V1 O3P2 65.18(13) 6_556 . ?
O1V1 K1V1 O3P2 87.1(4) 6_556 . ?
O4A K1V1 O3P2 58.6(3) . . ?
O2V1 K1V1 O3P2 152.5(3) . . ?
O3V1 K1V1 O3P2 95.5(3) . . ?
O1V1 K1V1 O2P1 84.5(7) . 3_655 ?
V1 K1V1 O2P1 87.3(2) . 3_655 ?
K1V1 K1V1 O2P1 89.75(17) 6_556 3_655 ?
O1V1 K1V1 O2P1 86.8(4) 6_556 3_655 ?
O4A K1V1 O2P1 94.7(3) . 3_655 ?
O2V1 K1V1 O2P1 55.2(2) . 3_655 ?
O3V1 K1V1 O2P1 122.4(3) . 3_655 ?
O3P2 K1V1 O2P1 139.2(3) . 3_655 ?
O1V1 K1V1 O1P1 120.1(8) . 3_655 ?
V1 K1V1 O1P1 134.9(3) . 3_655 ?
K1V1 K1V1 O1P1 65.54(13) 6_556 3_655 ?
O1V1 K1V1 O1P1 87.2(4) 6_556 3_655 ?
O4A K1V1 O1P1 57.7(2) . 3_655 ?
O2V1 K1V1 O1P1 95.8(3) . 3_655 ?
O3V1 K1V1 O1P1 153.2(3) . 3_655 ?
O3P2 K1V1 O1P1 90.7(3) . 3_655 ?
O2P1 K1V1 O1P1 48.7(2) 3_655 3_655 ?
O1V1 K1V1 O2P2 84.9(7) . . ?
V1 K1V1 O2P2 85.5(2) . . ?
K1V1 K1V1 O2P2 89.69(16) 6_556 . ?
O1V1 K1V1 O2P2 87.0(4) 6_556 . ?
O4A K1V1 O2P2 95.9(3) . . ?
O2V1 K1V1 O2P2 121.5(3) . . ?
O3V1 K1V1 O2P2 54.2(2) . . ?
O3P2 K1V1 O2P2 49.0(2) . . ?
O2P1 K1V1 O2P2 169.4(3) 3_655 . ?
O1P1 K1V1 O2P2 139.5(3) 3_655 . ?
O1V1 K1V1 O12A 128.4(8) . 3_655 ?
V1 K1V1 O12A 94.2(3) . 3_655 ?
K1V1 K1V1 O12A 119.69(17) 6_556 3_655 ?
O1V1 K1V1 O12A 135.9(4) 6_556 3_655 ?
O4A K1V1 O12A 52.4(2) . 3_655 ?
O2V1 K1V1 O12A 54.6(2) . 3_655 ?
O3V1 K1V1 O12A 99.4(3) . 3_655 ?
O3P2 K1V1 O12A 111.0(3) . 3_655 ?
O2P1 K1V1 O12A 52.8(2) 3_655 3_655 ?
O1P1 K1V1 O12A 54.19(18) 3_655 3_655 ?
O2P2 K1V1 O12A 135.5(3) . 3_655 ?
O1V2 K1V2 V2 51.3(9) . . ?
O1V2 K1V2 K1V2 83.2(9) . 6 ?
V2 K1V2 K1V2 134.5(2) . 6 ?
O1V2 K1V2 O1V2 51.0(12) . 6 ?
V2 K1V2 O1V2 102.3(5) . 6 ?
K1V2 K1V2 O1V2 32.2(5) 6 6 ?
O1V2 K1V2 O10A 178.8(10) . 3_645 ?
V2 K1V2 O10A 129.8(3) . 3_645 ?
K1V2 K1V2 O10A 95.64(19) 6 3_645 ?
O1V2 K1V2 O10A 127.9(5) 6 3_645 ?
O1V2 K1V2 O8V2 78.6(9) . . ?
V2 K1V2 O8V2 40.7(2) . . ?
K1V2 K1V2 O8V2 141.83(19) 6 . ?
O1V2 K1V2 O8V2 120.6(5) 6 . ?
O10A K1V2 O8V2 102.1(3) 3_645 . ?
O1V2 K1V2 O9V2 79.1(9) . 3_645 ?
V2 K1V2 O9V2 41.0(2) . 3_645 ?
K1V2 K1V2 O9V2 141.95(19) 6 3_645 ?
O1V2 K1V2 O9V2 121.0(5) 6 3_645 ?
O10A K1V2 O9V2 102.0(3) 3_645 3_645 ?
O8V2 K1V2 O9V2 66.2(3) . 3_645 ?
O1V2 K1V2 O2P4 121.6(9) . 3_645 ?
V2 K1V2 O2P4 134.2(3) . 3_645 ?
K1V2 K1V2 O2P4 65.72(14) 6 3_645 ?
O1V2 K1V2 O2P4 87.7(5) 6 3_645 ?
O10A K1V2 O2P4 58.1(2) 3_645 3_645 ?
O8V2 K1V2 O2P4 151.2(3) . 3_645 ?
O9V2 K1V2 O2P4 95.7(3) 3_645 3_645 ?
O1V2 K1V2 O2P3 121.4(9) . . ?
V2 K1V2 O2P3 134.2(3) . . ?
K1V2 K1V2 O2P3 65.84(14) 6 . ?
O1V2 K1V2 O2P3 87.7(5) 6 . ?
O10A K1V2 O2P3 57.7(2) 3_645 . ?
O8V2 K1V2 O2P3 95.9(3) . . ?
O9V2 K1V2 O2P3 150.8(3) 3_645 . ?
O2P4 K1V2 O2P3 90.2(3) 3_645 . ?
O1V2 K1V2 O1P4 85.5(9) . 3_645 ?
V2 K1V2 O1P4 86.7(3) . 3_645 ?
K1V2 K1V2 O1P4 89.93(18) 6 3_645 ?
O1V2 K1V2 O1P4 87.5(5) 6 3_645 ?
O10A K1V2 O1P4 94.8(3) 3_645 3_645 ?
O8V2 K1V2 O1P4 121.4(3) . 3_645 ?
O9V2 K1V2 O1P4 55.5(2) 3_645 3_645 ?
O2P4 K1V2 O1P4 48.7(2) 3_645 3_645 ?
O2P3 K1V2 O1P4 138.8(3) . 3_645 ?
O1V2 K1V2 O3P3 84.9(9) . . ?
V2 K1V2 O3P3 86.5(3) . . ?
K1V2 K1V2 O3P3 90.01(17) 6 . ?
O1V2 K1V2 O3P3 87.3(5) 6 . ?
O10A K1V2 O3P3 94.8(3) 3_645 . ?
O8V2 K1V2 O3P3 55.3(2) . . ?
O9V2 K1V2 O3P3 121.3(3) 3_645 . ?
O2P4 K1V2 O3P3 139.1(3) 3_645 . ?
O2P3 K1V2 O3P3 49.0(2) . . ?
O1P4 K1V2 O3P3 170.4(3) 3_645 . ?
O1V2 K1V2 O78 127.8(9) . . ?
V2 K1V2 O78 93.1(3) . . ?
K1V2 K1V2 O78 119.59(16) 6 . ?
O1V2 K1V2 O78 135.7(5) 6 . ?
O10A K1V2 O78 52.5(2) 3_645 . ?
O8V2 K1V2 O78 54.0(2) . . ?
O9V2 K1V2 O78 97.7(3) 3_645 . ?
O2P4 K1V2 O78 110.6(3) 3_645 . ?
O2P3 K1V2 O78 53.75(17) . . ?
O1P4 K1V2 O78 135.1(3) 3_645 . ?
O3P3 K1V2 O78 52.1(2) . . ?
K1 K1 O15 121.9(2) 5_656 2_655 ?
K1 K1 O15 121.9(2) 5_656 . ?
O15 K1 O15 116.3(4) 2_655 . ?
K1 K1 O5 86.90(19) 5_656 5_656 ?
O15 K1 O5 57.8(2) 2_655 5_656 ?
O15 K1 O5 126.2(3) . 5_656 ?
K1 K1 O5 86.90(18) 5_656 . ?
O15 K1 O5 126.2(3) 2_655 . ?
O15 K1 O5 57.8(2) . . ?
O5 K1 O5 173.8(4) 5_656 . ?
K1 K1 O15 53.0(2) 5_656 6_556 ?
O15 K1 O15 174.9(3) 2_655 6_556 ?
O15 K1 O15 68.9(3) . 6_556 ?
O5 K1 O15 119.7(3) 5_656 6_556 ?
O5 K1 O15 55.9(2) . 6_556 ?
K1 K1 O15 53.0(2) 5_656 5_656 ?
O15 K1 O15 68.9(3) 2_655 5_656 ?
O15 K1 O15 174.9(3) . 5_656 ?
O5 K1 O15 55.9(2) 5_656 5_656 ?
O5 K1 O15 119.7(3) . 5_656 ?
O15 K1 O15 106.0(4) 6_556 5_656 ?
K1 K1 O1 87.01(18) 5_656 5_656 ?
O15 K1 O1 57.6(2) 2_655 5_656 ?
O15 K1 O1 126.2(3) . 5_656 ?
O5 K1 O1 96.8(3) 5_656 5_656 ?
O5 K1 O1 82.9(3) . 5_656 ?
O15 K1 O1 119.8(3) 6_556 5_656 ?
O15 K1 O1 55.9(2) 5_656 5_656 ?
K1 K1 O1 87.01(18) 5_656 . ?
O15 K1 O1 126.2(3) 2_655 . ?
O15 K1 O1 57.6(2) . . ?
O5 K1 O1 82.9(3) 5_656 . ?
O5 K1 O1 96.8(3) . . ?
O15 K1 O1 55.9(2) 6_556 . ?
O15 K1 O1 119.8(3) 5_656 . ?
O1 K1 O1 174.0(4) 5_656 . ?
K1 K1 W1 114.24(13) 5_656 . ?
O15 K1 W1 116.0(3) 2_655 . ?
O15 K1 W1 29.39(15) . . ?
O5 K1 W1 99.6(2) 5_656 . ?
O5 K1 W1 82.92(19) . . ?
O15 K1 W1 68.39(14) 6_556 . ?
O15 K1 W1 149.61(18) 5_656 . ?
O1 K1 W1 153.6(3) 5_656 . ?
O1 K1 W1 31.43(10) . . ?
K1 K1 W1 114.24(13) 5_656 2_655 ?
O15 K1 W1 29.39(15) 2_655 2_655 ?
O15 K1 W1 116.0(3) . 2_655 ?
O5 K1 W1 82.92(19) 5_656 2_655 ?
O5 K1 W1 99.6(2) . 2_655 ?
O15 K1 W1 149.61(18) 6_556 2_655 ?
O15 K1 W1 68.39(14) 5_656 2_655 ?
O1 K1 W1 31.43(10) 5_656 2_655 ?
O1 K1 W1 153.6(3) . 2_655 ?
W1 K1 W1 131.5(3) . 2_655 ?
K1 K1 W5 114.06(13) 5_656 2_655 ?
O15 K1 W5 30.93(15) 2_655 2_655 ?
O15 K1 W5 115.3(3) . 2_655 ?
O5 K1 W5 30.59(10) 5_656 2_655 ?
O5 K1 W5 154.8(3) . 2_655 ?
O15 K1 W5 148.17(18) 6_556 2_655 ?
O15 K1 W5 68.98(14) 5_656 2_655 ?
O1 K1 W5 84.38(18) 5_656 2_655 ?
O1 K1 W5 98.07(18) . 2_655 ?
W1 K1 W5 99.59(14) . 2_655 ?
W1 K1 W5 59.90(7) 2_655 2_655 ?
O10B K2 O4W 76.2(3) . . ?
O10B K2 O12B 167.2(2) . 2_765 ?
O4W K2 O12B 111.3(3) . 2_765 ?
O10B K2 O7A 71.2(2) . 4_665 ?
O4W K2 O7A 71.2(3) . 4_665 ?
O12B K2 O7A 100.8(2) 2_765 4_665 ?
O10B K2 O101 121.1(2) . 2_765 ?
O4W K2 O101 148.0(3) . 2_765 ?
O12B K2 O101 57.9(2) 2_765 2_765 ?
O7A K2 O101 137.5(2) 4_665 2_765 ?
O10B K2 O1W 114.6(3) . . ?
O4W K2 O1W 71.7(4) . . ?
O12B K2 O1W 78.0(3) 2_765 . ?
O7A K2 O1W 139.4(3) 4_665 . ?
O101 K2 O1W 76.5(3) 2_765 . ?
O10B K2 O10B 79.1(2) . 2_765 ?
O4W K2 O10B 109.2(3) . 2_765 ?
O12B K2 O10B 106.9(2) 2_765 2_765 ?
O7A K2 O10B 149.4(2) 4_665 2_765 ?
O101 K2 O10B 55.4(2) 2_765 2_765 ?
O1W K2 O10B 61.0(3) . 2_765 ?
O10B K2 O2W 80.4(3) . . ?
O4W K2 O2W 149.6(3) . . ?
O12B K2 O2W 88.8(3) 2_765 . ?
O7A K2 O2W 83.1(3) 4_665 . ?
O101 K2 O2W 62.0(3) 2_765 . ?
O1W K2 O2W 136.9(4) . . ?
O10B K2 O2W 84.8(3) 2_765 . ?
O10B K2 W12 149.38(18) . 2_765 ?
O4W K2 W12 134.0(2) . 2_765 ?
O12B K2 W12 26.67(15) 2_765 2_765 ?
O7A K2 W12 118.34(17) 4_665 2_765 ?
O101 K2 W12 31.48(14) 2_765 2_765 ?
O1W K2 W12 78.1(3) . 2_765 ?
O10B K2 W12 84.20(15) 2_765 2_765 ?
O2W K2 W12 72.6(2) . 2_765 ?
O10B K2 W10 98.34(17) . 2_765 ?
O4W K2 W10 131.5(2) . 2_765 ?
O12B K2 W10 84.43(16) 2_765 2_765 ?
O7A K2 W10 153.32(18) 4_665 2_765 ?
O101 K2 W10 29.39(14) 2_765 2_765 ?
O1W K2 W10 67.2(3) . 2_765 ?
O10B K2 W10 26.07(14) 2_765 2_765 ?
O2W K2 W10 70.8(2) . 2_765 ?
W12 K2 W10 59.48(4) 2_765 2_765 ?
O10B K2 K2 42.69(16) . 2_765 ?
O4W K2 K2 88.1(2) . 2_765 ?
O12B K2 K2 144.43(19) 2_765 2_765 ?
O7A K2 K2 113.84(18) 4_665 2_765 ?
O101 K2 K2 89.63(16) 2_765 2_765 ?
O1W K2 K2 80.5(3) . 2_765 ?
O10B K2 K2 37.54(15) 2_765 2_765 ?
O2W K2 K2 87.7(2) . 2_765 ?
W12 K2 K2 120.55(9) 2_765 2_765 ?
W10 K2 K2 61.07(6) 2_765 2_765 ?
O10B K2 K3 99.80(17) . 4_665 ?
O4W K2 K3 61.9(2) . 4_665 ?
O12B K2 K3 76.05(16) 2_765 4_665 ?
O7A K2 K3 33.09(16) 4_665 4_665 ?
O101 K2 K3 130.87(16) 2_765 4_665 ?
O1W K2 K3 111.9(3) . 4_665 ?
O10B K2 K3 170.79(17) 2_765 4_665 ?
O2W K2 K3 104.1(2) . 4_665 ?
W12 K2 K3 100.54(7) 2_765 4_665 ?
W10 K2 K3 160.01(8) 2_765 4_665 ?
K2 K2 K3 138.87(9) 2_765 4_665 ?
O2 K3 O11 156.9(2) . . ?
O2 K3 O3 104.1(2) . . ?
O11 K3 O3 71.8(2) . . ?
O2 K3 O3W 74.5(2) . . ?
O11 K3 O3W 121.9(2) . . ?
O3 K3 O3W 67.7(2) . . ?
O2 K3 O9W 76.1(3) . . ?
O11 K3 O9W 96.5(3) . . ?
O3 K3 O9W 151.1(3) . . ?
O3W K3 O9W 136.9(3) . . ?
O2 K3 O7A 88.2(2) . . ?
O11 K3 O7A 111.9(2) . . ?
O3 K3 O7A 131.0(2) . . ?
O3W K3 O7A 70.6(2) . . ?
O9W K3 O7A 77.7(3) . . ?
O2 K3 O15W 72.3(5) . . ?
O11 K3 O15W 84.8(5) . . ?
O3 K3 O15W 89.3(5) . . ?
O3W K3 O15W 133.0(5) . . ?
O9W K3 O15W 62.9(5) . . ?
O7A K3 O15W 139.0(5) . . ?
O2 K3 O711 142.5(2) . . ?
O11 K3 O711 56.7(2) . . ?
O3 K3 O711 106.5(2) . . ?
O3W K3 O711 97.7(2) . . ?
O9W K3 O711 87.1(3) . . ?
O7A K3 O711 55.3(2) . . ?
O15W K3 O711 128.6(5) . . ?
O2 K3 O23 53.6(2) . . ?
O11 K3 O23 113.8(2) . . ?
O3 K3 O23 52.0(2) . . ?
O3W K3 O23 68.9(2) . . ?
O9W K3 O23 115.3(3) . . ?
O7A K3 O23 130.0(2) . . ?
O15W K3 O23 64.8(5) . . ?
O711 K3 O23 157.3(2) . . ?
O2 K3 W11 174.53(19) . . ?
O11 K3 W11 27.33(14) . . ?
O3 K3 W11 80.52(16) . . ?
O3W K3 W11 105.01(18) . . ?
O9W K3 W11 101.3(2) . . ?
O7A K3 W11 86.51(16) . . ?
O15W K3 W11 111.0(5) . . ?
O711 K3 W11 32.00(13) . . ?
O23 K3 W11 131.54(15) . . ?
O2 K3 W7 114.49(18) . . ?
O11 K3 W7 86.95(16) . . ?
O3 K3 W7 115.31(17) . . ?
O3W K3 W7 75.09(18) . . ?
O9W K3 W7 89.5(2) . . ?
O7A K3 W7 26.77(15) . . ?
O15W K3 W7 150.0(5) . . ?
O711 K3 W7 30.91(13) . . ?
O23 K3 W7 143.89(15) . . ?
W11 K3 W7 60.39(4) . . ?
O2 K3 W2 23.71(16) . . ?
O11 K3 W2 139.94(17) . . ?
O3 K3 W2 81.21(16) . . ?
O3W K3 W2 70.67(18) . . ?
O9W K3 W2 93.1(2) . . ?
O7A K3 W2 108.09(16) . . ?
O15W K3 W2 65.5(5) . . ?
O711 K3 W2 162.92(16) . . ?
O23 K3 W2 29.91(13) . . ?
W11 K3 W2 161.44(8) . . ?
W7 K3 W2 132.02(7) . . ?
O2P2 K4 O2P2 52.7(3) 6_556 . ?
O2P2 K4 O2P1 93.8(2) 6_556 . ?
O2P2 K4 O2P1 71.1(2) . . ?
O2P2 K4 O2P1 71.1(2) 6_556 6_556 ?
O2P2 K4 O2P1 93.8(2) . 6_556 ?
O2P1 K4 O2P1 52.3(3) . 6_556 ?
O2P2 K4 O1V1 151.7(4) 6_556 4_565 ?
O2P2 K4 O1V1 126.4(4) . 4_565 ?
O2P1 K4 O1V1 63.9(3) . 4_565 ?
O2P1 K4 O1V1 81.2(4) 6_556 4_565 ?
O2P2 K4 O1V1 126.4(4) 6_556 7_566 ?
O2P2 K4 O1V1 151.7(4) . 7_566 ?
O2P1 K4 O1V1 81.2(4) . 7_566 ?
O2P1 K4 O1V1 63.9(3) 6_556 7_566 ?
O1V1 K4 O1V1 37.8(6) 4_565 7_566 ?
O2P2 K4 O1V1 81.0(4) 6_556 . ?
O2P2 K4 O1V1 64.1(3) . . ?
O2P1 K4 O1V1 126.9(3) . . ?
O2P1 K4 O1V1 151.6(4) 6_556 . ?
O1V1 K4 O1V1 125.8(6) 4_565 . ?
O1V1 K4 O1V1 142.2(6) 7_566 . ?
O2P2 K4 O1V1 64.1(3) 6_556 6_556 ?
O2P2 K4 O1V1 81.0(4) . 6_556 ?
O2P1 K4 O1V1 151.6(4) . 6_556 ?
O2P1 K4 O1V1 126.9(3) 6_556 6_556 ?
O1V1 K4 O1V1 142.2(6) 4_565 6_556 ?
O1V1 K4 O1V1 125.8(6) 7_566 6_556 ?
O1V1 K4 O1V1 36.9(6) . 6_556 ?
O2P2 K4 P2 26.40(14) 6_556 . ?
O2P2 K4 P2 26.40(14) . . ?
O2P1 K4 P2 80.13(17) . . ?
O2P1 K4 P2 80.13(17) 6_556 . ?
O1V1 K4 P2 143.8(3) 4_565 . ?
O1V1 K4 P2 143.8(3) 7_566 . ?
O1V1 K4 P2 72.4(3) . . ?
O1V1 K4 P2 72.4(3) 6_556 . ?
O2P2 K4 P1 79.92(17) 6_556 . ?
O2P2 K4 P1 79.92(17) . . ?
O2P1 K4 P1 26.24(14) . . ?
O2P1 K4 P1 26.24(14) 6_556 . ?
O1V1 K4 P1 72.6(3) 4_565 . ?
O1V1 K4 P1 72.6(3) 7_566 . ?
O1V1 K4 P1 143.8(3) . . ?
O1V1 K4 P1 143.8(3) 6_556 . ?
P2 K4 P1 76.96(12) . . ?
O2P2 K4 K1V1 133.9(2) 6_556 4_565 ?
O2P2 K4 K1V1 115.08(18) . 4_565 ?
O2P1 K4 K1V1 46.94(16) . 4_565 ?
O2P1 K4 K1V1 65.45(17) 6_556 4_565 ?
O1V1 K4 K1V1 18.6(3) 4_565 4_565 ?
O1V1 K4 K1V1 41.3(3) 7_566 4_565 ?
O1V1 K4 K1V1 138.7(3) . 4_565 ?
O1V1 K4 K1V1 160.6(3) 6_556 4_565 ?
P2 K4 K1V1 126.89(14) . 4_565 ?
P1 K4 K1V1 54.16(11) . 4_565 ?
O2P2 K4 K1V1 115.08(18) 6_556 7_566 ?
O2P2 K4 K1V1 133.9(2) . 7_566 ?
O2P1 K4 K1V1 65.45(17) . 7_566 ?
O2P1 K4 K1V1 46.94(16) 6_556 7_566 ?
O1V1 K4 K1V1 41.3(3) 4_565 7_566 ?
O1V1 K4 K1V1 18.6(3) 7_566 7_566 ?
O1V1 K4 K1V1 160.6(3) . 7_566 ?
O1V1 K4 K1V1 138.7(3) 6_556 7_566 ?
P2 K4 K1V1 126.89(14) . 7_566 ?
P1 K4 K1V1 54.16(11) . 7_566 ?
K1V1 K4 K1V1 35.26(16) 4_565 7_566 ?
O10W K5 O3 101.0(4) . . ?
O10W K5 O9 88.9(4) . . ?
O3 K5 O9 169.9(3) . . ?
O10W K5 O8A 173.0(4) . . ?
O3 K5 O8A 73.4(2) . . ?
O9 K5 O8A 96.9(2) . . ?
O10W K5 O34 80.3(4) . . ?
O3 K5 O34 57.7(2) . . ?
O9 K5 O34 123.0(2) . . ?
O8A K5 O34 99.8(2) . . ?
O10W K5 O912 79.8(4) . . ?
O3 K5 O912 127.2(2) . . ?
O9 K5 O912 56.2(2) . . ?
O8A K5 O912 100.1(2) . . ?
O34 K5 O912 160.0(2) . . ?
O10W K5 O4 81.5(4) . . ?
O3 K5 O4 111.4(2) . . ?
O9 K5 O4 67.7(2) . . ?
O8A K5 O4 104.3(2) . . ?
O34 K5 O4 55.4(2) . . ?
O912 K5 O4 120.7(2) . . ?
O10W K5 O811 120.3(4) . . ?
O3 K5 O811 75.9(2) . . ?
O9 K5 O811 101.0(2) . . ?
O8A K5 O811 54.7(2) . . ?
O34 K5 O811 132.7(2) . . ?
O912 K5 O811 60.12(19) . . ?
O4 K5 O811 156.1(2) . . ?
O10W K5 O89 129.0(4) . . ?
O3 K5 O89 119.2(2) . . ?
O9 K5 O89 53.9(2) . . ?
O8A K5 O89 53.2(2) . . ?
O34 K5 O89 147.1(2) . . ?
O912 K5 O89 51.58(19) . . ?
O4 K5 O89 108.4(2) . . ?
O811 K5 O89 51.31(18) . . ?
O10W K5 K11 132.0(5) . . ?
O3 K5 K11 109.4(4) . . ?
O9 K5 K11 61.6(4) . . ?
O8A K5 K11 54.8(4) . . ?
O34 K5 K11 85.5(4) . . ?
O912 K5 K11 107.8(4) . . ?
O4 K5 K11 53.3(4) . . ?
O811 K5 K11 102.9(4) . . ?
O89 K5 K11 64.0(4) . . ?
O10W K5 W9 99.5(3) . . ?
O3 K5 W9 148.24(19) . . ?
O9 K5 W9 28.40(16) . . ?
O8A K5 W9 83.87(17) . . ?
O34 K5 W9 150.60(18) . . ?
O912 K5 W9 35.32(13) . . ?
O4 K5 W9 95.32(16) . . ?
O811 K5 W9 72.84(14) . . ?
O89 K5 W9 31.64(13) . . ?
K11 K5 W9 72.8(4) . . ?
O10W K5 W8 150.3(4) . . ?
O3 K5 W8 87.79(17) . . ?
O9 K5 W8 84.55(17) . . ?
O8A K5 W8 27.82(15) . . ?
O34 K5 W8 127.17(17) . . ?
O912 K5 W8 72.48(14) . . ?
O4 K5 W8 121.80(18) . . ?
O811 K5 W8 34.31(13) . . ?
O89 K5 W8 31.60(13) . . ?
K11 K5 W8 68.6(4) . . ?
W9 K5 W8 62.94(5) . . ?
O7W K6 O9 115.4(7) . 4_565 ?
O7W K6 O5A 88.1(7) . 2_655 ?
O9 K6 O5A 149.6(3) 4_565 2_655 ?
O7W K6 O1A 116.3(7) . . ?
O9 K6 O1A 110.2(3) 4_565 . ?
O5A K6 O1A 71.8(2) 2_655 . ?
O7W K6 O4 83.2(7) . 4_565 ?
O9 K6 O4 72.8(2) 4_565 4_565 ?
O5A K6 O4 131.9(3) 2_655 4_565 ?
O1A K6 O4 70.4(2) . 4_565 ?
O7W K6 O14W 112.3(8) . 2_655 ?
O9 K6 O14W 78.8(4) 4_565 2_655 ?
O5A K6 O14W 74.4(4) 2_655 2_655 ?
O1A K6 O14W 118.2(4) . 2_655 ?
O4 K6 O14W 151.5(4) 4_565 2_655 ?
O7W K6 O1W 177.6(7) . 3_645 ?
O9 K6 O1W 66.8(3) 4_565 3_645 ?
O5A K6 O1W 89.5(3) 2_655 3_645 ?
O1A K6 O1W 62.8(3) . 3_645 ?
O4 K6 O1W 98.4(3) 4_565 3_645 ?
O14W K6 O1W 66.9(4) 2_655 3_645 ?
O7W K6 K10 46.5(8) . . ?
O9 K6 K10 140.9(5) 4_565 . ?
O5A K6 K10 69.3(5) 2_655 . ?
O1A K6 K10 70.0(5) . . ?
O4 K6 K10 70.7(5) 4_565 . ?
O14W K6 K10 137.4(6) 2_655 . ?
O1W K6 K10 132.3(6) 3_645 . ?
O7W K6 K11 71.6(7) . 4_565 ?
O9 K6 K11 49.8(4) 4_565 4_565 ?
O5A K6 K11 159.2(4) 2_655 4_565 ?
O1A K6 K11 113.0(4) . 4_565 ?
O4 K6 K11 43.4(3) 4_565 4_565 ?
O14W K6 K11 116.8(5) 2_655 4_565 ?
O1W K6 K11 110.8(4) 3_645 4_565 ?
K10 K6 K11 92.9(6) . 4_565 ?
O7W K6 K5 116.5(7) . 4_565 ?
O9 K6 K5 35.83(17) 4_565 4_565 ?
O5A K6 K5 148.8(2) 2_655 4_565 ?
O1A K6 K5 79.77(18) . 4_565 ?
O4 K6 K5 42.52(17) 4_565 4_565 ?
O14W K6 K5 109.8(4) 2_655 4_565 ?
O1W K6 K5 65.8(3) 3_645 4_565 ?
K10 K6 K5 112.8(5) . 4_565 ?
K11 K6 K5 47.4(3) 4_565 4_565 ?
O1P4 K7 O1P4 51.5(3) . 6 ?
O1P4 K7 O3P3 69.7(2) . . ?
O1P4 K7 O3P3 91.8(3) 6 . ?
O1P4 K7 O3P3 91.8(3) . 6 ?
O1P4 K7 O3P3 69.7(2) 6 6 ?
O3P3 K7 O3P3 51.5(3) . 6 ?
O1P4 K7 O1V2 125.8(4) . . ?
O1P4 K7 O1V2 150.4(5) 6 . ?
O3P3 K7 O1V2 64.2(4) . . ?
O3P3 K7 O1V2 81.4(4) 6 . ?
O1P4 K7 O1V2 150.4(5) . 6 ?
O1P4 K7 O1V2 125.8(4) 6 6 ?
O3P3 K7 O1V2 81.4(4) . 6 ?
O3P3 K7 O1V2 64.2(4) 6 6 ?
O1V2 K7 O1V2 38.2(8) . 6 ?
O1P4 K7 O1V2 64.0(4) . 4_665 ?
O1P4 K7 O1V2 80.9(4) 6 4_665 ?
O3P3 K7 O1V2 125.8(4) . 4_665 ?
O3P3 K7 O1V2 150.0(5) 6 4_665 ?
O1V2 K7 O1V2 126.6(8) . 4_665 ?
O1V2 K7 O1V2 143.9(7) 6 4_665 ?
O1P4 K7 O1V2 80.9(4) . 7_665 ?
O1P4 K7 O1V2 64.0(4) 6 7_665 ?
O3P3 K7 O1V2 150.0(5) . 7_665 ?
O3P3 K7 O1V2 125.8(4) 6 7_665 ?
O1V2 K7 O1V2 143.9(7) . 7_665 ?
O1V2 K7 O1V2 126.6(8) 6 7_665 ?
O1V2 K7 O1V2 37.8(8) 4_665 7_665 ?
O1P4 K7 P4 25.83(15) . . ?
O1P4 K7 P4 25.83(15) 6 . ?
O3P3 K7 P4 78.2(2) . . ?
O3P3 K7 P4 78.2(2) 6 . ?
O1V2 K7 P4 142.3(4) . . ?
O1V2 K7 P4 142.3(4) 6 . ?
O1V2 K7 P4 72.4(4) 4_665 . ?
O1V2 K7 P4 72.4(4) 7_665 . ?
O1P4 K7 P3 78.7(2) . . ?
O1P4 K7 P3 78.7(2) 6 . ?
O3P3 K7 P3 25.81(15) . . ?
O3P3 K7 P3 25.81(15) 6 . ?
O1V2 K7 P3 72.4(4) . . ?
O1V2 K7 P3 72.4(4) 6 . ?
O1V2 K7 P3 142.4(4) 4_665 . ?
O1V2 K7 P3 142.4(4) 7_665 . ?
P4 K7 P3 75.47(16) . . ?
O1P4 K7 V2 106.92(17) . . ?
O1P4 K7 V2 150.4(2) 6 . ?
O3P3 K7 V2 59.39(18) . . ?
O3P3 K7 V2 94.0(2) 6 . ?
O1V2 K7 V2 22.7(4) . . ?
O1V2 K7 V2 60.9(4) 6 . ?
O1V2 K7 V2 109.3(4) 4_665 . ?
O1V2 K7 V2 139.7(4) 7_665 . ?
P4 K7 V2 129.16(14) . . ?
P3 K7 V2 76.93(14) . . ?
O1P4 K7 V2 150.4(2) . 6 ?
O1P4 K7 V2 106.92(17) 6 6 ?
O3P3 K7 V2 94.0(2) . 6 ?
O3P3 K7 V2 59.40(18) 6 6 ?
O1V2 K7 V2 60.9(4) . 6 ?
O1V2 K7 V2 22.6(4) 6 6 ?
O1V2 K7 V2 139.7(4) 4_665 6 ?
O1V2 K7 V2 109.3(4) 7_665 6 ?
P4 K7 V2 129.17(14) . 6 ?
P3 K7 V2 76.93(14) . 6 ?
V2 K7 V2 83.5(2) . 6 ?
O11A K8 O12W 134.3(8) . . ?
O11A K8 O13W 166.8(9) . 3_655 ?
O12W K8 O13W 58.8(6) . 3_655 ?
O11A K8 O111 49.3(4) . 6 ?
O12W K8 O111 90.8(6) . 6 ?
O13W K8 O111 140.8(6) 3_655 6 ?
O11A K8 O111 49.3(4) . . ?
O12W K8 O111 90.8(6) . . ?
O13W K8 O111 140.8(6) 3_655 . ?
O111 K8 O111 52.3(4) 6 . ?
O11A K8 O12 83.9(6) . . ?
O12W K8 O12 50.4(4) . . ?
O13W K8 O12 109.2(8) 3_655 . ?
O111 K8 O12 46.9(3) 6 . ?
O111 K8 O12 46.9(3) . . ?
O11A K8 O9W 121.3(4) . 3_655 ?
O12W K8 O9W 55.2(4) . 3_655 ?
O13W K8 O9W 63.9(4) 3_655 3_655 ?
O111 K8 O9W 120.9(6) 6 3_655 ?
O111 K8 O9W 78.8(3) . 3_655 ?
O12 K8 O9W 76.5(4) . 3_655 ?
O11A K8 O9W 121.3(4) . 8_655 ?
O12W K8 O9W 55.2(4) . 8_655 ?
O13W K8 O9W 63.9(4) 3_655 8_655 ?
O111 K8 O9W 78.8(3) 6 8_655 ?
O111 K8 O9W 120.9(6) . 8_655 ?
O12 K8 O9W 76.5(4) . 8_655 ?
O9W K8 O9W 107.0(7) 3_655 8_655 ?
O11A K8 W11 27.40(16) . 6 ?
O12W K8 W11 118.6(6) . 6 ?
O13W K8 W11 155.46(12) 3_655 6 ?
O111 K8 W11 27.9(2) 6 6 ?
O111 K8 W11 58.8(3) . 6 ?
O12 K8 W11 73.1(4) . 6 ?
O9W K8 W11 137.5(5) 3_655 6 ?
O9W K8 W11 94.0(3) 8_655 6 ?
O11A K8 W11 27.40(16) . . ?
O12W K8 W11 118.6(6) . . ?
O13W K8 W11 155.46(12) 3_655 . ?
O111 K8 W11 58.8(3) 6 . ?
O111 K8 W11 27.9(2) . . ?
O12 K8 W11 73.1(4) . . ?
O9W K8 W11 94.0(3) 3_655 . ?
O9W K8 W11 137.5(5) 8_655 . ?
W11 K8 W11 49.1(2) 6 . ?
O11A K8 K9 82.5(4) . 6 ?
O12W K8 K9 93.8(4) . 6 ?
O13W K8 K9 97.7(4) 3_655 6 ?
O111 K8 K9 57.1(3) 6 6 ?
O111 K8 K9 109.3(5) . 6 ?
O12 K8 K9 87.2(4) . 6 ?
O9W K8 K9 148.6(6) 3_655 6 ?
O9W K8 K9 42.4(3) 8_655 6 ?
W11 K8 K9 57.7(3) 6 6 ?
W11 K8 K9 106.8(5) . 6 ?
O11A K8 K9 82.5(4) . . ?
O12W K8 K9 93.8(4) . . ?
O13W K8 K9 97.7(4) 3_655 . ?
O111 K8 K9 109.3(5) 6 . ?
O111 K8 K9 57.1(3) . . ?
O12 K8 K9 87.2(4) . . ?
O9W K8 K9 42.4(3) 3_655 . ?
O9W K8 K9 148.6(6) 8_655 . ?
W11 K8 K9 106.8(5) 6 . ?
W11 K8 K9 57.7(3) . . ?
K9 K8 K9 164.5(7) 6 . ?
O11 K9 O9W 103.6(7) . 3_655 ?
O11 K9 O3V1 106.9(7) . . ?
O9W K9 O3V1 149.4(8) 3_655 . ?
O11 K9 O10W 110.8(7) . . ?
O9W K9 O10W 87.0(6) 3_655 . ?
O3V1 K9 O10W 85.1(6) . . ?
O11 K9 O15W 135.7(9) . 3_655 ?
O9W K9 O15W 56.6(6) 3_655 3_655 ?
O3V1 K9 O15W 97.9(7) . 3_655 ?
O10W K9 O15W 107.3(8) . 3_655 ?
O11 K9 O3 64.1(4) . . ?
O9W K9 O3 156.0(8) 3_655 . ?
O3V1 K9 O3 49.2(4) . . ?
O10W K9 O3 79.3(6) . . ?
O15W K9 O3 146.6(8) 3_655 . ?
O11 K9 V1 133.8(7) . . ?
O9W K9 V1 120.9(6) 3_655 . ?
O3V1 K9 V1 29.0(2) . . ?
O10W K9 V1 85.1(6) . . ?
O15W K9 V1 70.4(6) 3_655 . ?
O3 K9 V1 77.8(5) . . ?
O11 K9 K5 74.7(5) . . ?
O9W K9 K5 116.3(6) 3_655 . ?
O3V1 K9 K5 75.5(4) . . ?
O10W K9 K5 42.1(4) . . ?
O15W K9 K5 148.4(8) 3_655 . ?
O3 K9 K5 42.4(3) . . ?
V1 K9 K5 94.8(5) . . ?
O11 K9 W3 86.1(5) . . ?
O9W K9 W3 165.1(7) 3_655 . ?
O3V1 K9 W3 25.3(2) . . ?
O10W K9 W3 78.8(5) . . ?
O15W K9 W3 123.2(7) 3_655 . ?
O3 K9 W3 24.2(2) . . ?
V1 K9 W3 53.6(3) . . ?
K5 K9 W3 54.8(3) . . ?
O11 K9 K3 36.1(3) . . ?
O9W K9 K3 138.4(7) 3_655 . ?
O3V1 K9 K3 71.3(4) . . ?
O10W K9 K3 113.2(6) . . ?
O15W K9 K3 136.5(7) 3_655 . ?
O3 K9 K3 38.2(3) . . ?
V1 K9 K3 97.7(4) . . ?
K5 K9 K3 71.4(3) . . ?
W3 K9 K3 53.9(3) . . ?
O11 K9 K8 57.3(5) . . ?
O9W K9 K8 47.4(4) 3_655 . ?
O3V1 K9 K8 159.7(7) . . ?
O10W K9 K8 111.5(6) . . ?
O15W K9 K8 88.3(7) 3_655 . ?
O3 K9 K8 120.5(6) . . ?
V1 K9 K8 156.4(6) . . ?
K5 K9 K8 108.7(5) . . ?
W3 K9 K8 143.4(6) . . ?
K3 K9 K8 90.9(5) . . ?
O11 K9 K3 135.5(6) . 3_655 ?
O9W K9 K3 32.4(3) 3_655 3_655 ?
O3V1 K9 K3 117.0(5) . 3_655 ?
O10W K9 K3 80.8(5) . 3_655 ?
O15W K9 K3 34.1(5) 3_655 3_655 ?
O3 K9 K3 156.7(6) . 3_655 ?
V1 K9 K3 88.6(4) . 3_655 ?
K5 K9 K3 121.9(5) . 3_655 ?
W3 K9 K3 138.1(5) . 3_655 ?
K3 K9 K3 165.0(5) . 3_655 ?
K8 K9 K3 78.3(4) . 3_655 ?
O7W K10 O7W 91.1(16) 6_556 . ?
O7W K10 O5 101.4(11) 6_556 5_656 ?
O7W K10 O5 101.4(11) . 5_656 ?
O7W K10 O1 133.9(8) 6_556 . ?
O7W K10 O1 133.9(8) . . ?
O5 K10 O1 81.4(8) 5_656 . ?
O7W K10 O4B 98.2(11) 6_556 7_566 ?
O7W K10 O4B 98.2(11) . 7_566 ?
O5 K10 O4B 151.7(12) 5_656 7_566 ?
O1 K10 O4B 70.4(8) . 7_566 ?
O7W K10 K6 136.3(12) 6_556 . ?
O7W K10 K6 45.2(7) . . ?
O5 K10 K6 89.9(5) 5_656 . ?
O1 K10 K6 89.2(5) . . ?
O4B K10 K6 89.7(5) 7_566 . ?
O7W K10 K6 45.2(7) 6_556 6_556 ?
O7W K10 K6 136.3(12) . 6_556 ?
O5 K10 K6 89.9(5) 5_656 6_556 ?
O1 K10 K6 89.2(5) . 6_556 ?
O4B K10 K6 89.7(5) 7_566 6_556 ?
K6 K10 K6 178.4(10) . 6_556 ?
O7W K10 W5 111.7(11) 6_556 2_655 ?
O7W K10 W5 77.6(9) . 2_655 ?
O5 K10 W5 25.9(2) 5_656 2_655 ?
O1 K10 W5 90.8(7) . 2_655 ?
O4B K10 W5 149.7(6) 7_566 2_655 ?
K6 K10 W5 65.9(3) . 2_655 ?
K6 K10 W5 114.3(7) 6_556 2_655 ?
O7W K10 W5 77.6(9) 6_556 5_656 ?
O7W K10 W5 111.7(11) . 5_656 ?
O5 K10 W5 25.9(2) 5_656 5_656 ?
O1 K10 W5 90.8(7) . 5_656 ?
O4B K10 W5 149.7(6) 7_566 5_656 ?
K6 K10 W5 114.3(7) . 5_656 ?
K6 K10 W5 65.9(3) 6_556 5_656 ?
W5 K10 W5 48.4(4) 2_655 5_656 ?
O7W K10 K1 123.8(9) 6_556 5_656 ?
O7W K10 K1 127.3(10) . 5_656 ?
O5 K10 K1 39.7(4) 5_656 5_656 ?
O1 K10 K1 41.7(4) . 5_656 ?
O4B K10 K1 112.0(9) 7_566 5_656 ?
K6 K10 K1 91.5(5) . 5_656 ?
K6 K10 K1 87.4(5) 6_556 5_656 ?
W5 K10 K1 54.4(4) 2_655 5_656 ?
W5 K10 K1 52.4(4) 5_656 5_656 ?
O7W K10 K1 127.3(10) 6_556 . ?
O7W K10 K1 123.8(9) . . ?
O5 K10 K1 39.7(4) 5_656 . ?
O1 K10 K1 41.7(4) . . ?
O4B K10 K1 112.0(9) 7_566 . ?
K6 K10 K1 87.4(5) . . ?
K6 K10 K1 91.5(5) 6_556 . ?
W5 K10 K1 52.4(4) 2_655 . ?
W5 K10 K1 54.4(4) 5_656 . ?
K1 K10 K1 4.0(2) 5_656 . ?
O6A K11 O4 102.8(7) . . ?
O6A K11 O8A 68.4(5) . . ?
O4 K11 O8A 102.4(7) . . ?
O6A K11 O46 52.4(4) . . ?
O4 K11 O46 51.5(4) . . ?
O8A K11 O46 91.5(6) . . ?
O6A K11 O9 145.0(8) . . ?
O4 K11 O9 62.3(5) . . ?
O8A K11 O9 83.5(6) . . ?
O46 K11 O9 110.6(7) . . ?
O6A K11 K5 97.4(6) . . ?
O4 K11 K5 55.4(4) . . ?
O8A K11 K5 50.7(4) . . ?
O46 K11 K5 77.1(5) . . ?
O9 K11 K5 47.7(3) . . ?
O6A K11 W6 24.3(2) . . ?
O4 K11 W6 78.6(5) . . ?
O8A K11 W6 74.8(5) . . ?
O46 K11 W6 28.6(2) . . ?
O9 K11 W6 129.5(7) . . ?
K5 K11 W6 84.6(5) . . ?
O6A K11 W4 79.6(5) . . ?
O4 K11 W4 23.2(2) . . ?
O8A K11 W4 95.1(6) . . ?
O46 K11 W4 28.7(2) . . ?
O9 K11 W4 82.7(5) . . ?
K5 K11 W4 59.8(4) . . ?
W6 K11 W4 55.3(3) . . ?
O6A K11 W8 87.3(6) . . ?
O4 K11 W8 112.2(7) . . ?
O8A K11 W8 23.0(2) . . ?
O46 K11 W8 114.0(6) . . ?
O9 K11 W8 72.0(5) . . ?
K5 K11 W8 56.8(4) . . ?
W6 K11 W8 97.4(5) . . ?
W4 K11 W8 112.5(5) . . ?
O6A K11 K6 141.8(8) . 3_655 ?
O4 K11 K6 39.6(3) . 3_655 ?
O8A K11 K6 117.2(7) . 3_655 ?
O46 K11 K6 89.4(5) . 3_655 ?
O9 K11 K6 39.1(3) . 3_655 ?
K5 K11 K6 68.7(4) . 3_655 ?
W6 K11 K6 117.6(6) . 3_655 ?
W4 K11 K6 62.5(3) . 3_655 ?
W8 K11 K6 110.7(5) . 3_655 ?
K2 O1W K6 174.3(6) . 4_665 ?
K2 O2W K2 172.3(5) 6 . ?
K6 O7W K10 88.3(10) . . ?
K3 O9W K9 111.7(5) . 4_565 ?
K3 O9W K8 150.3(5) . 7_565 ?
K9 O9W K8 90.2(6) 4_565 7_565 ?
K5 O10W K9 84.2(5) . . ?
K3 O15W K9 107.7(8) . 4_565 ?

loop_
_geom_bond_atom_site_label_1
_geom_bond_atom_site_label_2
_geom_bond_distance
_geom_bond_site_symmetry_2
_geom_bond_publ_flag
W1 O1A 1.713(7) . ?
W1 O12A 1.872(7) . ?
W1 O15 1.888(7) . ?
W1 O1 1.946(5) . ?
W1 O4A 1.950(7) 4_565 ?
W1 O1P1 2.290(7) . ?
W1 K1 3.706(4) . ?
W1 K1V1 3.785(5) 4_565 ?
W1 K1 3.841(4) 5_656 ?
W2 O2 1.736(8) . ?
W2 O2V1 1.821(8) 4_565 ?
W2 O23 1.897(7) . ?
W2 O12A 1.971(7) . ?
W2 O25 2.014(6) . ?
W2 O2P1 2.163(7) . ?
W2 K1V1 3.718(5) 4_565 ?
W2 K3 3.805(3) . ?
W3 O3 1.722(8) . ?
W3 O3V1 1.815(7) . ?
W3 O23 1.908(7) . ?
W3 O34 1.980(7) . ?
W3 O36 2.024(7) . ?
W3 O2P2 2.157(7) . ?
W3 K5 3.697(3) . ?
W3 K1V1 3.742(5) . ?
W3 K3 3.916(3) . ?
W3 K9 4.07(2) . ?
W4 O4 1.726(7) . ?
W4 O34 1.874(7) . ?
W4 O4A 1.874(7) . ?
W4 O4B 1.936(5) . ?
W4 O46 1.948(7) . ?
W4 O3P2 2.296(7) . ?
W4 K1V1 3.697(5) . ?
W4 K5 3.793(3) . ?
W4 K11 4.01(2) . ?
W5 O5A 1.728(8) . ?
W5 O56 1.853(7) . ?
W5 O25 1.860(7) . ?
W5 O5 1.948(5) . ?
W5 O15 1.989(7) . ?
W5 O3P1 2.277(6) . ?
W5 K1 3.748(4) . ?
W5 K1 3.883(4) 5_656 ?
W5 K10 4.10(3) 5_656 ?
W6 O6A 1.730(7) . ?
W6 O36 1.854(7) . ?
W6 O46 1.891(7) . ?
W6 O6 1.946(5) . ?
W6 O56 1.956(7) . ?
W6 O1P2 2.262(6) . ?
W6 K11 3.92(2) . ?
W7 O7A 1.723(7) . ?
W7 O78 1.871(6) . ?
W7 O10A 1.917(7) 3_645 ?
W7 O711 1.917(7) . ?
W7 O7 1.931(5) . ?
W7 O2P3 2.282(6) . ?
W7 K3 3.709(3) . ?
W7 K1V2 3.764(6) . ?
W8 O8A 1.741(7) . ?
W8 O8V2 1.809(7) . ?
W8 O89 1.911(7) . ?
W8 O78 1.953(6) . ?
W8 O811 2.057(7) . ?
W8 O3P3 2.166(7) . ?
W8 K5 3.643(3) . ?
W8 K1V2 3.723(6) . ?
W8 K11 4.05(2) . ?
W9 O9 1.749(8) . ?
W9 O9V2 1.804(7) . ?
W9 O89 1.888(7) . ?
W9 O910 1.970(7) . ?
W9 O912 2.080(7) . ?
W9 O1P4 2.175(7) . ?
W9 K5 3.591(3) . ?
W9 K1V2 3.738(6) 4_665 ?
W10 O10B 1.719(7) . ?
W10 O910 1.875(7) . ?
W10 O101 1.915(7) . ?
W10 O10A 1.922(7) . ?
W10 O10 1.945(5) . ?
W10 O2P4 2.285(6) . ?
W10 K1V2 3.756(6) 4_665 ?
W10 K2 3.791(3) 2_765 ?
W11 O11 1.737(7) . ?
W11 O811 1.834(7) . ?
W11 O111 1.914(7) . ?
W11 O711 1.937(7) . ?
W11 O11A 1.949(5) . ?
W11 O1P3 2.268(6) . ?
W11 K3 3.648(2) . ?
W11 K8 4.060(19) . ?
W12 O12B 1.735(7) . ?
W12 O912 1.826(7) . ?
W12 O111 1.885(7) . ?
W12 O101 1.939(7) . ?
W12 O12 1.943(5) . ?
W12 O3P4 2.279(6) . ?
W12 K2 3.673(3) 2_765 ?
P1 O2P1 1.510(7) 6_556 ?
P1 O2P1 1.510(7) . ?
P1 O1P1 1.548(10) . ?
P1 O3P1 1.555(10) . ?
P1 K4 3.377(5) . ?
P1 K1V1 3.481(6) 4_565 ?
P1 K1V1 3.481(6) 7_566 ?
P2 O2P2 1.514(7) 6_556 ?
P2 O2P2 1.514(7) . ?
P2 O3P2 1.561(10) . ?
P2 O1P2 1.566(10) . ?
P2 K4 3.364(5) . ?
P2 K1V1 3.494(6) . ?
P2 K1V1 3.494(6) 6_556 ?
P3 O3P3 1.507(7) 6 ?
P3 O3P3 1.507(7) . ?
P3 O1P3 1.559(10) . ?
P3 O2P3 1.567(10) . ?
P3 K7 3.418(7) . ?
P3 K1V2 3.481(7) 6 ?
P3 K1V2 3.481(7) . ?
P4 O1P4 1.506(7) . ?
P4 O1P4 1.506(7) 6 ?
P4 O3P4 1.555(10) . ?
P4 O2P4 1.556(10) . ?
P4 K7 3.412(7) . ?
P4 K1V2 3.489(7) 4_665 ?
P4 K1V2 3.489(7) 7_665 ?
V1 O1V1 1.649(18) . ?
V1 O4V1 1.656(19) . ?
V1 O3V1 1.820(8) . ?
V1 O2V1 1.855(9) . ?
V1 K1V1 2.096(7) . ?
V1 K9 3.75(2) . ?
O1V1 K1V1 1.473(18) . ?
O1V1 K1V1 2.728(19) 6_556 ?
O1V1 K4 3.249(18) 3_655 ?
O1V1 K4 3.327(18) . ?
O2V1 W2 1.821(8) 3_655 ?
O2V1 K1V1 2.795(10) . ?
O3V1 K1V1 2.803(9) . ?
O3V1 K9 3.17(2) . ?
V2 O1V2 1.65(2) . ?
V2 O3V2 1.67(3) . ?
V2 O8V2 1.836(9) . ?
V2 O9V2 1.854(9) 3_645 ?
V2 K1V2 2.112(8) . ?
V2 K7 4.075(7) . ?
O1V2 K1V2 1.46(2) . ?
O1V2 K1V2 2.71(2) 6 ?
O1V2 K7 3.24(2) . ?
O1V2 K7 3.28(2) 3_645 ?
O8V2 K1V2 2.816(10) . ?
O9V2 V2 1.854(9) 4_665 ?
O9V2 K1V2 2.827(9) 4_665 ?
O1P1 W1 2.290(7) 6_556 ?
O1P1 K1V1 3.020(10) 7_566 ?
O1P1 K1V1 3.020(10) 4_565 ?
O1P2 W6 2.262(6) 6_556 ?
O1P3 W11 2.268(6) 6 ?
O1P4 K7 2.829(9) . ?
O1P4 K1V2 3.029(9) 4_665 ?
O2P1 K4 2.806(7) . ?
O2P1 K1V1 3.017(8) 4_565 ?
O2P2 K4 2.780(7) . ?
O2P2 K1V1 3.058(8) . ?
O2P3 W7 2.282(6) 6 ?
O2P3 K1V2 3.013(11) . ?
O2P3 K1V2 3.013(11) 6 ?
O2P4 W10 2.285(6) 6 ?
O2P4 K1V2 2.999(10) 4_665 ?
O2P4 K1V2 2.999(10) 7_665 ?
O3P1 W5 2.277(6) 6_556 ?
O3P2 W4 2.296(7) 6_556 ?
O3P2 K1V1 2.979(10) 6_556 ?
O3P2 K1V1 2.979(10) . ?
O3P3 K7 2.838(9) . ?
O3P3 K1V2 3.036(9) . ?
O3P4 W12 2.279(6) 6 ?
O1A K6 2.741(8) . ?
O1 W1 1.946(5) 6_556 ?
O1 K10 2.93(3) . ?
O1 K1 2.931(9) 5_656 ?
O1 K1 2.931(9) . ?
O2 K3 2.663(8) . ?
O3 K5 2.692(8) . ?
O3 K3 2.809(8) . ?
O3 K9 3.28(2) . ?
O4 K6 2.780(8) 3_655 ?
O4 K11 3.00(2) . ?
O4 K5 3.081(8) . ?
O4B W4 1.936(5) 6_556 ?
O4B K10 2.97(3) 3_655 ?
O4A W1 1.950(7) 3_655 ?
O4A K1V1 2.731(9) . ?
O5 W5 1.948(5) 6_556 ?
O5 K1 2.830(10) 5_656 ?
O5 K1 2.830(10) . ?
O5 K10 2.92(3) 5_656 ?
O5A K6 2.737(8) 2_655 ?
O6A K11 2.95(2) . ?
O6 W6 1.947(5) 6_556 ?
O7A K2 2.806(8) 3_645 ?
O7A K3 2.892(8) . ?
O7 W7 1.931(5) 6 ?
O8A K5 2.848(8) . ?
O8A K11 3.01(3) . ?
O9 K6 2.733(8) 3_655 ?
O9 K5 2.781(8) . ?
O9 K11 3.31(3) . ?
O10 W10 1.945(5) 6 ?
O10B K2 2.678(8) . ?
O10B K2 2.980(8) 2_765 ?
O10A W7 1.917(7) 4_665 ?
O10A K1V2 2.733(9) 4_665 ?
O11A W11 1.949(5) 6 ?
O11A K8 3.05(2) . ?
O11 K3 2.781(7) . ?
O11 K9 2.86(2) . ?
O12 W12 1.943(5) 6 ?
O12 K8 3.34(2) . ?
O12A K1V1 3.140(9) 4_565 ?
O12B K2 2.742(8) 2_765 ?
O15 K1 2.720(9) . ?
O15 K1 2.893(9) 5_656 ?
O23 K3 3.289(8) . ?
O34 K5 2.914(7) . ?
O34 K1V1 3.159(9) . ?
O46 K11 3.23(3) . ?
O78 K1V2 3.175(9) . ?
O89 K5 3.188(8) . ?
O101 K2 2.850(7) 2_765 ?
O111 K8 3.34(2) . ?
O711 K3 2.971(7) . ?
O811 K5 3.115(8) . ?
O910 K1V2 3.196(9) 4_665 ?
O912 K5 3.057(8) . ?
K1V1 K1V1 2.501(11) 6_556 ?
K1V1 O1V1 2.728(19) 6_556 ?
K1V1 O2P1 3.017(8) 3_655 ?
K1V1 O1P1 3.020(10) 3_655 ?
K1V1 O12A 3.140(9) 3_655 ?
K1V2 K1V2 2.466(12) 6 ?
K1V2 O1V2 2.71(2) 6 ?
K1V2 O10A 2.733(9) 3_645 ?
K1V2 O9V2 2.827(9) 3_645 ?
K1V2 O2P4 2.999(10) 3_645 ?
K1V2 O1P4 3.029(9) 3_645 ?
K1 K1 0.306(18) 5_656 ?
K1 O15 2.720(9) 2_655 ?
K1 O5 2.830(10) 5_656 ?
K1 O15 2.893(9) 6_556 ?
K1 O15 2.893(9) 5_656 ?
K1 O1 2.931(9) 5_656 ?
K1 W1 3.706(4) 2_655 ?
K1 W5 3.748(4) 2_655 ?
K2 O4W 2.726(11) . ?
K2 O12B 2.741(8) 2_765 ?
K2 O7A 2.806(8) 4_665 ?
K2 O101 2.850(7) 2_765 ?
K2 O1W 2.976(16) . ?
K2 O10B 2.980(8) 2_765 ?
K2 O2W 3.019(3) . ?
K2 W12 3.673(3) 2_765 ?
K2 W10 3.791(3) 2_765 ?
K2 K2 4.331(5) 2_765 ?
K2 K3 4.804(4) 4_665 ?
K3 O3W 2.839(9) . ?
K3 O9W 2.860(12) . ?
K3 O15W 2.92(2) . ?
K4 O2P2 2.780(8) 6_556 ?
K4 O2P1 2.806(7) 6_556 ?
K4 O1V1 3.249(18) 4_565 ?
K4 O1V1 3.249(18) 7_566 ?
K4 O1V1 3.327(18) 6_556 ?
K4 K1V1 4.129(7) 4_565 ?
K4 K1V1 4.129(7) 7_566 ?
K5 O10W 2.667(15) . ?
K5 K11 3.55(2) . ?
K6 O7W 2.65(3) . ?
K6 O9 2.733(8) 4_565 ?
K6 O5A 2.737(8) 2_655 ?
K6 O4 2.780(8) 4_565 ?
K6 O14W 2.806(17) 2_655 ?
K6 O1W 3.101(16) 3_645 ?
K6 K10 3.738(4) . ?
K6 K11 4.33(2) 4_565 ?
K6 K5 4.490(5) 4_565 ?
K7 O1P4 2.829(9) 6 ?
K7 O3P3 2.838(9) 6 ?
K7 O1V2 3.24(2) 6 ?
K7 O1V2 3.28(2) 4_665 ?
K7 O1V2 3.28(2) 7_665 ?
K7 V2 4.075(7) 6 ?
K8 O12W 3.07(2) . ?
K8 O13W 3.13(3) 3_655 ?
K8 O111 3.34(2) 6 ?
K8 O9W 3.427(17) 3_655 ?
K8 O9W 3.427(17) 8_655 ?
K8 W11 4.059(19) 6 ?
K8 K9 4.65(2) 6 ?
K8 K9 4.65(2) . ?
K9 O9W 3.14(2) 3_655 ?
K9 O10W 3.21(3) . ?
K9 O15W 3.23(3) 3_655 ?
K9 K3 4.96(2) 3_655 ?
K10 O7W 2.71(4) 6_556 ?
K10 O7W 2.71(4) . ?
K10 O5 2.92(3) 5_656 ?
K10 O4B 2.97(3) 7_566 ?
K10 K6 3.738(4) 6_556 ?
K10 W5 4.10(3) 2_655 ?
K10 W5 4.10(3) 5_656 ?
K10 K1 4.37(3) 5_656 ?
K11 K6 4.33(2) 3_655 ?
O1W K6 3.101(16) 4_665 ?
O2W K2 3.019(3) 6 ?
O9W K9 3.14(2) 4_565 ?
O9W K8 3.427(17) 7_565 ?
O13W K8 3.13(3) 7_565 ?
O14W K6 2.806(17) 2_655 ?
O15W K9 3.23(3) 4_565 ?
